data_7013159
loop_
_publ_author_name
'Subhan, Md. Abdus'
'Suzuki, Takayoshi'
'Fuyuhiro, Akira'
'Kaizaki, Sumio'

_publ_section_title
;
 Synthesis, X-ray structures and NIR chiroptical properties of a series of
 dinuclear lanthanide(III) complexes [Ln~2~{\m-(S- or RS-pba)}~4~(HBpz~3~)~2~];
 novel configurational chirality due to non-bonding Ln&#x22EF;O interactions
;
_journal_coden_ASTM DTARAF
_journal_issue 19
_journal_name_full 'Dalton Transactions'
_journal_page_first 3785
_journal_page_last 3791
_journal_paper_doi 10.1039/b304928k
_journal_year 2003
_chemical_formula_moiety 'C58 H64 B2 Dy2 N12 O8'
_chemical_formula_sum 'C58 H64 B2 Dy2 N12 O8'
_chemical_formula_weight 1403.83
_chemical_name_common
;
Tetrakis(mu-2-S-
phenylbutyrate)bis(hydoridotris(pyrazolyl)borate) didysprosium(iii)
;
_chemical_name_systematic
;
Tetrakis(\m-2-S-phenylbutyrate)bis(hydoridotris(pyrazolyl)borate)
didysprosium(III)
;
_space_group_IT_number 4
_symmetry_cell_setting monoclinic
_symmetry_space_group_name_Hall 'P 2yb'
_symmetry_space_group_name_H-M 'P 1 21 1'
_atom_sites_solution_hydrogens geom
_atom_sites_solution_primary direct
_atom_sites_solution_secondary difmap
_audit_creation_method SHELXL-97
_cell_angle_alpha 90.00
_cell_angle_beta 103.903(4)
_cell_angle_gamma 90.00
_cell_formula_units_Z 4
_cell_length_a 13.0708(13)
_cell_length_b 24.8098(18)
_cell_length_c 19.2494(18)
_cell_measurement_reflns_used 8828
_cell_measurement_temperature 200(2)
_cell_measurement_theta_max 27.5
_cell_measurement_theta_min 4.7
_cell_volume 6059.4(9)
_computing_cell_refinement CRYSTALCLEAR
_computing_data_collection CRYSTALCLEAR
_computing_data_reduction 'teXsan Ver. 1.11'
_computing_molecular_graphics ORTEP
_computing_publication_material 'SHELXL-97 and teXsan Ver. 1.11'
_computing_structure_refinement SHELXL-97
_computing_structure_solution SHELXS-86
_diffrn_ambient_temperature 200(2)
_diffrn_detector_area_resol_mean 14.62
_diffrn_measured_fraction_theta_full 0.990
_diffrn_measured_fraction_theta_max 0.990
_diffrn_measurement_device_type 'Rigaku/MSC Mercury CCD'
_diffrn_measurement_method \w
_diffrn_radiation_monochromator graphite
_diffrn_radiation_source 'fine-focus sealed tube'
_diffrn_radiation_type 'Mo K\a'
_diffrn_radiation_wavelength 0.71070
_diffrn_reflns_av_R_equivalents 0.1282
_diffrn_reflns_av_sigmaI/netI 0.1583
_diffrn_reflns_limit_h_max 16
_diffrn_reflns_limit_h_min -16
_diffrn_reflns_limit_k_max 32
_diffrn_reflns_limit_k_min -32
_diffrn_reflns_limit_l_max 24
_diffrn_reflns_limit_l_min -23
_diffrn_reflns_number 31781
_diffrn_reflns_theta_full 27.48
_diffrn_reflns_theta_max 27.48
_diffrn_reflns_theta_min 4.65
_exptl_absorpt_coefficient_mu 2.510
_exptl_absorpt_correction_T_max 0.951
_exptl_absorpt_correction_T_min 0.951
_exptl_absorpt_correction_type multi-scan
_exptl_absorpt_process_details '(Jacobson, 1998)'
_exptl_crystal_colour colorless
_exptl_crystal_density_diffrn 1.539
_exptl_crystal_density_method 'not measured'
_exptl_crystal_description plate
_exptl_crystal_F_000 2808
_exptl_crystal_size_max 0.20
_exptl_crystal_size_mid 0.15
_exptl_crystal_size_min 0.02
_refine_diff_density_max 2.085
_refine_diff_density_min -2.057
_refine_diff_density_rms 0.187
_refine_ls_abs_structure_details 'Flack H D (1983), Acta Cryst. A39, 876-881'
_refine_ls_abs_structure_Flack 0.008(16)
_refine_ls_extinction_method none
_refine_ls_goodness_of_fit_ref 1.065
_refine_ls_hydrogen_treatment constr
_refine_ls_matrix_type full
_refine_ls_number_parameters 1447
_refine_ls_number_reflns 25370
_refine_ls_number_restraints 1
_refine_ls_restrained_S_all 1.065
_refine_ls_R_factor_all 0.1299
_refine_ls_R_factor_gt 0.0925
_refine_ls_shift/su_max 0.002
_refine_ls_shift/su_mean 0.000
_refine_ls_structure_factor_coef Fsqd
_refine_ls_weighting_details 'calc w=1/[\s^2^(Fo^2^)+(0.0353P)^2^+50.3082P] where P=(Fo^2^+2Fc^2^)/3'
_refine_ls_weighting_scheme calc
_refine_ls_wR_factor_gt 0.1566
_refine_ls_wR_factor_ref 0.1724
_reflns_number_gt 18715
_reflns_number_total 25370
_reflns_threshold_expression 'I > 2\s(I)'
_cod_data_source_file b304928k.txt
_cod_data_source_block Dy2Spba
_cod_database_code 7013159

loop_
_symmetry_equiv_pos_as_xyz
'x, y, z'
'-x, y+1/2, -z'

loop_
_atom_site_label
_atom_site_type_symbol
_atom_site_fract_x
_atom_site_fract_y
_atom_site_fract_z
_atom_site_U_iso_or_equiv
_atom_site_adp_type
_atom_site_occupancy
_atom_site_symmetry_multiplicity
_atom_site_calc_flag
_atom_site_refinement_flags
_atom_site_disorder_assembly
_atom_site_disorder_group
Dy1 Dy 0.32139(5) 0.47336(3) 1.07812(3) 0.02343(16) Uani 1 1 d . . .
Dy2 Dy 0.09829(5) 0.49197(3) 0.90768(3) 0.02250(16) Uani 1 1 d . . .
Dy11 Dy 0.58898(5) 0.23442(3) 0.42846(3) 0.02430(16) Uani 1 1 d . . .
Dy12 Dy 0.85714(5) 0.24941(3) 0.57558(3) 0.02588(17) Uani 1 1 d . . .
O1 O 0.1226(7) 0.4928(5) 1.0268(5) 0.029(2) Uani 1 1 d . . .
O2 O 0.1927(8) 0.4972(5) 1.1415(5) 0.036(3) Uani 1 1 d . . .
O3 O 0.3089(8) 0.4722(4) 0.9565(5) 0.031(2) Uani 1 1 d . . .
O4 O 0.2308(8) 0.4834(5) 0.8433(5) 0.034(3) Uani 1 1 d . . .
O5 O 0.2383(8) 0.3928(4) 1.0396(5) 0.030(2) Uani 1 1 d . . .
O6 O 0.1300(8) 0.4004(4) 0.9308(5) 0.024(2) Uani 1 1 d . . .
O7 O 0.3065(8) 0.5626(4) 1.0435(6) 0.032(3) Uani 1 1 d . . .
O8 O 0.1895(8) 0.5691(4) 0.9373(6) 0.032(3) Uani 1 1 d . . .
O11 O 0.7242(8) 0.3033(4) 0.5167(6) 0.040(3) Uani 1 1 d . . .
O12 O 0.5994(9) 0.3294(5) 0.4290(6) 0.043(3) Uani 1 1 d . . .
O13 O 0.7058(10) 0.1687(5) 0.4803(7) 0.050(3) Uani 1 1 d . . .
O14 O 0.8594(9) 0.1577(5) 0.5560(8) 0.054(4) Uani 1 1 d . . .
O15 O 0.7266(7) 0.2427(5) 0.3736(5) 0.038(3) Uani 1 1 d . . .
O16 O 0.8725(7) 0.2482(5) 0.4610(5) 0.034(2) Uani 1 1 d . . .
O17 O 0.5674(7) 0.2300(4) 0.5427(5) 0.028(2) Uani 1 1 d . . .
O18 O 0.7184(7) 0.2255(5) 0.6229(5) 0.033(3) Uani 1 1 d . . .
N11 N 0.5603(9) 0.4947(6) 1.1944(7) 0.040(3) Uani 1 1 d . . .
N12 N 0.4829(9) 0.5182(5) 1.1467(8) 0.038(3) Uani 1 1 d . . .
N16 N -0.1120(9) 0.4879(5) 0.7640(7) 0.034(3) Uani 1 1 d . . .
N17 N -0.0074(9) 0.4783(5) 0.7846(6) 0.028(3) Uani 1 1 d . . .
N21 N 0.4651(10) 0.4145(6) 1.2295(7) 0.037(3) Uani 1 1 d . . .
N22 N 0.3669(9) 0.4284(5) 1.1952(6) 0.030(3) Uani 1 1 d . . .
N26 N -0.1681(10) 0.4681(6) 0.8752(7) 0.035(3) Uani 1 1 d . . .
N27 N -0.0733(10) 0.4536(5) 0.9179(6) 0.031(3) Uani 1 1 d . . .
N31 N 0.5538(12) 0.4046(6) 1.1310(8) 0.046(4) Uani 1 1 d . . .
N32 N 0.4703(10) 0.4108(5) 1.0753(7) 0.034(3) Uani 1 1 d . . .
N36 N -0.1328(9) 0.5622(5) 0.8479(7) 0.030(3) Uani 1 1 d . . .
N37 N -0.0317(9) 0.5675(6) 0.8857(7) 0.033(3) Uani 1 1 d . . .
N111 N 0.3811(9) 0.1544(6) 0.3451(7) 0.031(3) Uani 1 1 d . . .
N112 N 0.4775(10) 0.1539(6) 0.3932(7) 0.035(3) Uani 1 1 d . . .
N116 N 1.1067(11) 0.2498(6) 0.6824(7) 0.042(3) Uani 1 1 d . . .
N117 N 1.0336(9) 0.2184(5) 0.6388(6) 0.036(3) Uani 1 1 d . . .
N121 N 0.3222(8) 0.2473(6) 0.3686(6) 0.031(3) Uani 1 1 d . . .
N122 N 0.4050(9) 0.2661(5) 0.4199(7) 0.029(3) Uani 1 1 d . . .
N126 N 1.0625(11) 0.3383(6) 0.6234(7) 0.039(4) Uani 1 1 d . . .
N127 N 0.9746(11) 0.3275(6) 0.5692(6) 0.034(3) Uani 1 1 d . . .
N131 N 0.4034(9) 0.2329(6) 0.2696(6) 0.033(3) Uani 1 1 d . . .
N132 N 0.5091(8) 0.2446(5) 0.2968(6) 0.022(3) Uani 1 1 d . . .
N136 N 0.9907(11) 0.3149(5) 0.7267(6) 0.031(3) Uani 1 1 d . . .
N137 N 0.8920(10) 0.2962(5) 0.6938(6) 0.031(3) Uani 1 1 d . . .
C1 C 0.1148(11) 0.5009(6) 1.0909(8) 0.026(3) Uani 1 1 d . . .
C2 C 0.0058(12) 0.5172(7) 1.1018(9) 0.037(4) Uani 1 1 d . . .
H2C H -0.0448 0.5168 1.0551 0.050 Uiso 1 1 calc R . .
C3 C -0.0292(14) 0.4783(10) 1.1487(10) 0.068(7) Uani 1 1 d . . .
H3A H 0.0187 0.4796 1.1957 0.082 Uiso 1 1 calc R . .
H3B H -0.0259 0.4423 1.1296 0.082 Uiso 1 1 calc R . .
C4 C -0.1429(16) 0.4891(14) 1.1562(13) 0.117(11) Uani 1 1 d . . .
H4A H -0.1610 0.4632 1.1883 0.130 Uiso 1 1 calc R . .
H4B H -0.1913 0.4861 1.1101 0.130 Uiso 1 1 calc R . .
H4C H -0.1469 0.5248 1.1748 0.130 Uiso 1 1 calc R . .
C5 C 0.0115(12) 0.5750(7) 1.1315(8) 0.031(4) Uani 1 1 d . . .
C6 C -0.0488(15) 0.6155(9) 1.0892(10) 0.055(5) Uani 1 1 d . . .
H6 H -0.0905 0.6070 1.0442 0.069 Uiso 1 1 calc R . .
C7 C -0.046(2) 0.6677(10) 1.1144(16) 0.090(9) Uani 1 1 d . . .
H7 H -0.0840 0.6946 1.0857 0.099 Uiso 1 1 calc R . .
C8 C 0.0136(17) 0.6804(8) 1.1826(14) 0.067(6) Uani 1 1 d . . .
H8 H 0.0164 0.7155 1.1999 0.082 Uiso 1 1 calc R . .
C9 C 0.0674(17) 0.6402(9) 1.2229(12) 0.068(7) Uani 1 1 d . . .
H9 H 0.1039 0.6479 1.2695 0.080 Uiso 1 1 calc R . .
C10 C 0.0703(14) 0.5904(8) 1.1991(10) 0.054(6) Uani 1 1 d . . .
H10 H 0.1126 0.5650 1.2280 0.066 Uiso 1 1 calc R . .
C13 C 0.5071(14) 0.5710(8) 1.1512(8) 0.044(5) Uani 1 1 d . . .
H13 H 0.4650 0.5985 1.1268 0.052 Uiso 1 1 calc R . .
C14 C 0.6062(19) 0.5779(10) 1.1987(12) 0.078(7) Uani 1 1 d . . .
H14 H 0.6438 0.6098 1.2098 0.093 Uiso 1 1 calc R . .
C15 C 0.6349(16) 0.5289(8) 1.2243(10) 0.052(5) Uiso 1 1 d . . .
H15 H 0.6970 0.5203 1.2577 0.083 Uiso 1 1 calc R . .
C18 C 0.0262(12) 0.4635(7) 0.7288(8) 0.036(4) Uani 1 1 d . . .
H18 H 0.0962 0.4574 0.7285 0.038 Uiso 1 1 calc R . .
C19 C -0.0606(13) 0.4584(7) 0.6692(10) 0.042(4) Uiso 1 1 d . . .
H19 H -0.0608 0.4460 0.6235 0.050 Uiso 1 1 calc R . .
C20 C -0.1437(12) 0.4758(7) 0.6941(7) 0.035(4) Uani 1 1 d . . .
H20 H -0.2125 0.4789 0.6667 0.042 Uiso 1 1 calc R . .
C23 C 0.3049(16) 0.4060(7) 1.2324(9) 0.043(4) Uani 1 1 d . . .
H23 H 0.2318 0.4077 1.2187 0.055 Uiso 1 1 calc R . .
C24 C 0.3598(15) 0.3796(6) 1.2940(8) 0.036(4) Uani 1 1 d . . .
H24 H 0.3340 0.3622 1.3291 0.043 Uiso 1 1 calc R . .
C25 C 0.4606(16) 0.3859(7) 1.2892(8) 0.041(5) Uani 1 1 d . . .
H25 H 0.5192 0.3725 1.3221 0.044 Uiso 1 1 calc R . .
C28 C -0.0916(14) 0.4187(7) 0.9670(9) 0.040(4) Uani 1 1 d . . .
H28 H -0.0405 0.4023 1.0028 0.051 Uiso 1 1 calc R . .
C29 C -0.2034(17) 0.4112(9) 0.9547(11) 0.062(6) Uani 1 1 d . . .
H29 H -0.2391 0.3900 0.9810 0.072 Uiso 1 1 calc R . .
C30 C -0.2454(13) 0.4414(8) 0.8966(9) 0.045(4) Uani 1 1 d . . .
H30 H -0.3168 0.4436 0.8746 0.054 Uiso 1 1 calc R . .
C33 C 0.4861(14) 0.3793(6) 1.0242(9) 0.037(4) Uani 1 1 d . . .
H33 H 0.4395 0.3766 0.9795 0.039 Uiso 1 1 calc R . .
C34 C 0.5797(13) 0.3501(7) 1.0435(9) 0.043(4) Uani 1 1 d . . .
H34 H 0.6070 0.3248 1.0173 0.051 Uiso 1 1 calc R . .
C35 C 0.6210(12) 0.3688(7) 1.1117(9) 0.036(4) Uani 1 1 d . . .
H35 H 0.6857 0.3585 1.1406 0.049 Uiso 1 1 calc R . .
C38 C -0.0198(14) 0.6194(7) 0.9081(9) 0.038(4) Uani 1 1 d . . .
H38 H 0.0424 0.6343 0.9352 0.046 Uiso 1 1 calc R . .
C39 C -0.1130(15) 0.6468(8) 0.8851(11) 0.050(5) Uani 1 1 d . . .
H39 H -0.1261 0.6830 0.8921 0.063 Uiso 1 1 calc R . .
C40 C -0.1834(13) 0.6083(7) 0.8489(9) 0.037(4) Uani 1 1 d . . .
H40 H -0.2546 0.6141 0.8286 0.047 Uiso 1 1 calc R . .
C41 C 0.3142(11) 0.4776(6) 0.8916(7) 0.026(3) Uani 1 1 d . . .
C42 C 0.4201(11) 0.4746(7) 0.8748(7) 0.031(3) Uani 1 1 d . . .
H42 H 0.4628 0.4507 0.9109 0.039 Uiso 1 1 calc R . .
C43 C 0.4160(14) 0.4481(8) 0.8012(9) 0.047(5) Uani 1 1 d . . .
H43A H 0.3666 0.4679 0.7644 0.053 Uiso 1 1 calc R . .
H43B H 0.4850 0.4511 0.7910 0.053 Uiso 1 1 calc R . .
C44 C 0.3853(15) 0.3917(8) 0.7970(10) 0.049(5) Uani 1 1 d . . .
H44A H 0.4348 0.3715 0.8324 0.057 Uiso 1 1 calc R . .
H44B H 0.3847 0.3780 0.7503 0.057 Uiso 1 1 calc R . .
H44C H 0.3162 0.3883 0.8056 0.057 Uiso 1 1 calc R . .
C45 C 0.4718(14) 0.5289(6) 0.8868(9) 0.036(4) Uani 1 1 d . . .
C46 C 0.5437(16) 0.5400(8) 0.9520(11) 0.053(5) Uani 1 1 d . . .
H46 H 0.5571 0.5136 0.9874 0.069 Uiso 1 1 calc R . .
C47 C 0.5968(16) 0.5905(11) 0.9659(15) 0.077(8) Uani 1 1 d . . .
H47 H 0.6401 0.5984 1.0106 0.107 Uiso 1 1 calc R . .
C48 C 0.581(2) 0.6286(10) 0.9082(16) 0.076(7) Uani 1 1 d . . .
H48 H 0.6204 0.6603 0.9132 0.088 Uiso 1 1 calc R . .
C49 C 0.507(2) 0.6179(8) 0.8451(15) 0.068(7) Uani 1 1 d . . .
H49 H 0.4925 0.6438 0.8091 0.080 Uiso 1 1 calc R . .
C50 C 0.4539(16) 0.5683(7) 0.8350(12) 0.053(5) Uani 1 1 d . . .
H50 H 0.4050 0.5619 0.7920 0.066 Uiso 1 1 calc R . .
C51 C 0.1764(11) 0.3730(6) 0.9847(7) 0.023(3) Uani 1 1 d . . .
C52 C 0.1485(12) 0.3147(6) 0.9852(8) 0.032(4) Uani 1 1 d . . .
H52 H 0.1042 0.3060 0.9378 0.038 Uiso 1 1 calc R . .
C53 C 0.2464(15) 0.2782(6) 0.9973(9) 0.044(5) Uani 1 1 d . . .
H53A H 0.2986 0.2907 1.0389 0.050 Uiso 1 1 calc R . .
H53B H 0.2269 0.2416 1.0066 0.050 Uiso 1 1 calc R . .
C54 C 0.2936(16) 0.2785(8) 0.9324(11) 0.059(5) Uani 1 1 d . . .
H54A H 0.3110 0.3148 0.9223 0.075 Uiso 1 1 calc R . .
H54B H 0.2433 0.2641 0.8918 0.075 Uiso 1 1 calc R . .
H54C H 0.3562 0.2567 0.9421 0.075 Uiso 1 1 calc R . .
C55 C 0.0827(12) 0.3056(6) 1.0383(8) 0.028(3) Uani 1 1 d . . .
C56 C 0.1185(15) 0.3135(7) 1.1089(9) 0.044(5) Uani 1 1 d . . .
H56 H 0.1863 0.3272 1.1247 0.051 Uiso 1 1 calc R . .
C57 C 0.0643(17) 0.3033(9) 1.1589(10) 0.060(6) Uani 1 1 d . . .
H57 H 0.0955 0.3085 1.2072 0.078 Uiso 1 1 calc R . .
C58 C -0.0409(17) 0.2846(8) 1.1368(13) 0.063(6) Uani 1 1 d . . .
H58 H -0.0809 0.2776 1.1697 0.073 Uiso 1 1 calc R . .
C59 C -0.0822(18) 0.2771(9) 1.0634(11) 0.061(6) Uani 1 1 d . . .
H59 H -0.1516 0.2660 1.0465 0.075 Uiso 1 1 calc R . .
C60 C -0.0194(14) 0.2864(7) 1.0153(9) 0.042(4) Uani 1 1 d . . .
H60 H -0.0466 0.2795 0.9669 0.051 Uiso 1 1 calc R . .
C71 C 0.2669(11) 0.5866(6) 0.9833(8) 0.029(4) Uani 1 1 d . . .
C72 C 0.3157(12) 0.6406(5) 0.9714(8) 0.027(3) Uani 1 1 d . . .
H72 H 0.3873 0.6321 0.9675 0.033 Uiso 1 1 calc R . .
C73 C 0.2616(13) 0.6650(6) 0.9004(9) 0.036(4) Uani 1 1 d . . .
H73A H 0.1892 0.6731 0.9010 0.045 Uiso 1 1 calc R . .
H73B H 0.2600 0.6384 0.8633 0.045 Uiso 1 1 calc R . .
C74 C 0.3122(15) 0.7159(8) 0.8807(10) 0.056(5) Uani 1 1 d . . .
H74A H 0.3139 0.7428 0.9168 0.065 Uiso 1 1 calc R . .
H74B H 0.2720 0.7291 0.8354 0.065 Uiso 1 1 calc R . .
H74C H 0.3828 0.7082 0.8774 0.065 Uiso 1 1 calc R . .
C75 C 0.3294(11) 0.6783(5) 1.0334(9) 0.024(3) Uani 1 1 d . . .
C76 C 0.4196(13) 0.7093(7) 1.0581(9) 0.043(4) Uani 1 1 d . . .
H76 H 0.4762 0.7050 1.0372 0.055 Uiso 1 1 calc R . .
C77 C 0.4274(17) 0.7456(9) 1.1117(10) 0.064(6) Uani 1 1 d . . .
H77 H 0.4896 0.7650 1.1275 0.076 Uiso 1 1 calc R . .
C78 C 0.3443(15) 0.7542(8) 1.1431(9) 0.050(5) Uani 1 1 d . . .
H78 H 0.3514 0.7795 1.1797 0.059 Uiso 1 1 calc R . .
C79 C 0.2505(14) 0.7261(7) 1.1212(9) 0.047(4) Uani 1 1 d . . .
H79 H 0.1932 0.7331 1.1406 0.056 Uiso 1 1 calc R . .
C80 C 0.2458(13) 0.6856(6) 1.0674(10) 0.043(5) Uani 1 1 d . . .
H80 H 0.1865 0.6636 1.0547 0.049 Uiso 1 1 calc R . .
C101 C 0.6729(10) 0.3404(6) 0.4816(7) 0.018(3) Uani 1 1 d . . .
C102 C 0.6934(12) 0.3989(6) 0.5090(8) 0.033(4) Uani 1 1 d . . .
H102 H 0.7602 0.3991 0.5455 0.039 Uiso 1 1 calc R . .
C103 C 0.7043(13) 0.4378(6) 0.4514(9) 0.037(4) Uani 1 1 d . . .
H103 H 0.6372 0.4414 0.4168 0.048 Uiso 1 1 calc R . .
H203 H 0.7554 0.4241 0.4267 0.048 Uiso 1 1 calc R . .
C104 C 0.7400(13) 0.4930(7) 0.4835(9) 0.048(4) Uani 1 1 d . . .
H104 H 0.7465 0.5174 0.4460 0.060 Uiso 1 1 calc R . .
H204 H 0.8070 0.4896 0.5172 0.060 Uiso 1 1 calc R . .
H304 H 0.6890 0.5068 0.5074 0.060 Uiso 1 1 calc R . .
C105 C 0.6079(13) 0.4121(7) 0.5456(10) 0.041(4) Uani 1 1 d . . .
C106 C 0.6254(12) 0.4059(8) 0.6209(10) 0.041(4) Uani 1 1 d . . .
H106 H 0.6916 0.3954 0.6474 0.046 Uiso 1 1 calc R . .
C107 C 0.5473(19) 0.4148(8) 0.6551(11) 0.054(6) Uani 1 1 d . . .
H107 H 0.5604 0.4086 0.7042 0.063 Uiso 1 1 calc R . .
C108 C 0.4523(18) 0.4322(8) 0.6201(14) 0.065(6) Uani 1 1 d . . .
H108 H 0.4013 0.4405 0.6448 0.079 Uiso 1 1 calc R . .
C109 C 0.4308(17) 0.4377(9) 0.5471(12) 0.058(6) Uani 1 1 d . . .
H109 H 0.3640 0.4487 0.5222 0.065 Uiso 1 1 calc R . .
C110 C 0.5057(14) 0.4273(6) 0.5104(10) 0.040(4) Uani 1 1 d . . .
H110 H 0.4883 0.4304 0.4608 0.048 Uiso 1 1 calc R . .
C113 C 0.4931(12) 0.1026(7) 0.4116(9) 0.039(4) Uani 1 1 d . . .
H113 H 0.5525 0.0897 0.4441 0.047 Uiso 1 1 calc R . .
C114 C 0.4124(14) 0.0717(7) 0.3775(11) 0.053(6) Uani 1 1 d . . .
H114 H 0.4067 0.0344 0.3808 0.061 Uiso 1 1 calc R . .
C115 C 0.3416(14) 0.1052(7) 0.3375(9) 0.044(5) Uani 1 1 d . . .
H115 H 0.2759 0.0955 0.3093 0.048 Uiso 1 1 calc R . .
C118 C 1.0774(15) 0.1689(8) 0.6391(11) 0.062(6) Uani 1 1 d . . .
H118 H 1.0442 0.1385 0.6157 0.079 Uiso 1 1 calc R . .
C119 C 1.1816(18) 0.1711(9) 0.6807(14) 0.092(9) Uani 1 1 d . . .
H119 H 1.2310 0.1434 0.6891 0.106 Uiso 1 1 calc R . .
C120 C 1.1947(15) 0.2227(10) 0.7064(12) 0.085(8) Uani 1 1 d . . .
H120 H 1.2560 0.2365 0.7361 0.091 Uiso 1 1 calc R . .
C123 C 0.3687(12) 0.2983(7) 0.4637(9) 0.039(4) Uani 1 1 d . . .
H123 H 0.4092 0.3153 0.5042 0.047 Uiso 1 1 calc R . .
C124 C 0.2607(12) 0.3025(8) 0.4389(9) 0.043(5) Uani 1 1 d . . .
H124 H 0.2155 0.3243 0.4571 0.051 Uiso 1 1 calc R . .
C125 C 0.2345(11) 0.2686(7) 0.3833(8) 0.036(4) Uani 1 1 d . . .
H125 H 0.1659 0.2609 0.3584 0.041 Uiso 1 1 calc R . .
C128 C 0.9816(14) 0.3588(7) 0.5151(8) 0.042(4) Uani 1 1 d . . .
H128 H 0.9336 0.3582 0.4708 0.045 Uiso 1 1 calc R . .
C129 C 1.0677(15) 0.3924(7) 0.5316(9) 0.043(4) Uani 1 1 d . . .
H129 H 1.0876 0.4187 0.5029 0.057 Uiso 1 1 calc R . .
C130 C 1.1180(15) 0.3781(7) 0.6011(10) 0.049(5) Uani 1 1 d . . .
H130 H 1.1800 0.3934 0.6280 0.060 Uiso 1 1 calc R . .
C133 C 0.5439(11) 0.2677(6) 0.2448(7) 0.023(3) Uani 1 1 d . . .
H133 H 0.6127 0.2797 0.2494 0.027 Uiso 1 1 calc R . .
C134 C 0.4659(12) 0.2717(7) 0.1836(8) 0.037(4) Uani 1 1 d . . .
H134 H 0.4706 0.2868 0.1402 0.047 Uiso 1 1 calc R . .
C135 C 0.3787(12) 0.2486(7) 0.1998(7) 0.037(4) Uani 1 1 d . . .
H135 H 0.3132 0.2444 0.1680 0.045 Uiso 1 1 calc R . .
C138 C 0.8271(12) 0.3084(7) 0.7351(8) 0.033(4) Uani 1 1 d . . .
H138 H 0.7563 0.2989 0.7257 0.042 Uiso 1 1 calc R . .
C139 C 0.8804(16) 0.3369(8) 0.7934(9) 0.045(5) Uani 1 1 d . . .
H139 H 0.8535 0.3515 0.8298 0.056 Uiso 1 1 calc R . .
C140 C 0.9817(16) 0.3392(7) 0.7864(8) 0.044(5) Uani 1 1 d . . .
H140 H 1.0370 0.3555 0.8191 0.056 Uiso 1 1 calc R . .
C141 C 0.7830(13) 0.1403(7) 0.5103(9) 0.035(4) Uani 1 1 d . . .
C142 C 0.7837(13) 0.0823(7) 0.4829(9) 0.043(5) Uani 1 1 d . . .
H142 H 0.7122 0.0679 0.4763 0.051 Uiso 1 1 calc R . .
C143 C 0.8099(17) 0.0830(7) 0.4087(10) 0.053(5) Uani 1 1 d . . .
H143 H 0.7679 0.1107 0.3795 0.069 Uiso 1 1 calc R . .
H243 H 0.8835 0.0926 0.4148 0.069 Uiso 1 1 calc R . .
C144 C 0.790(2) 0.0316(9) 0.3712(16) 0.104(10) Uani 1 1 d . . .
H144 H 0.8088 0.0344 0.3260 0.118 Uiso 1 1 calc R . .
H244 H 0.7171 0.0225 0.3633 0.118 Uiso 1 1 calc R . .
H344 H 0.8323 0.0040 0.3995 0.118 Uiso 1 1 calc R . .
C145 C 0.8575(13) 0.0464(6) 0.5382(9) 0.036(4) Uani 1 1 d . . .
C146 C 0.8125(14) 0.0184(7) 0.5847(10) 0.047(5) Uani 1 1 d . . .
H146 H 0.7410 0.0223 0.5824 0.058 Uiso 1 1 calc R . .
C147 C 0.875(3) -0.0163(11) 0.6360(12) 0.093(9) Uani 1 1 d . . .
H147 H 0.8438 -0.0387 0.6636 0.112 Uiso 1 1 calc R . .
C148 C 0.978(2) -0.0168(12) 0.6447(12) 0.088(8) Uani 1 1 d . . .
H148 H 1.0209 -0.0352 0.6831 0.101 Uiso 1 1 calc R . .
C149 C 1.0219(18) 0.0094(9) 0.5979(12) 0.075(7) Uani 1 1 d . . .
H149 H 1.0940 0.0056 0.6021 0.084 Uiso 1 1 calc R . .
C150 C 0.9634(16) 0.0423(8) 0.5424(9) 0.051(5) Uani 1 1 d . . .
H150 H 0.9950 0.0603 0.5106 0.062 Uiso 1 1 calc R . .
C151 C 0.8266(10) 0.2454(6) 0.3970(7) 0.023(3) Uani 1 1 d . . .
C152 C 0.8899(12) 0.2411(7) 0.3403(8) 0.037(4) Uani 1 1 d . . .
H152 H 0.8403 0.2354 0.2938 0.048 Uiso 1 1 calc R . .
C153 C 0.9459(13) 0.2937(7) 0.3370(9) 0.041(4) Uani 1 1 d . . .
H153 H 0.9907 0.2903 0.3036 0.051 Uiso 1 1 calc R . .
H253 H 0.9906 0.3018 0.3838 0.051 Uiso 1 1 calc R . .
C154 C 0.8662(16) 0.3412(9) 0.3127(12) 0.062(6) Uani 1 1 d . . .
H154 H 0.9044 0.3740 0.3110 0.074 Uiso 1 1 calc R . .
H254 H 0.8227 0.3451 0.3461 0.074 Uiso 1 1 calc R . .
H354 H 0.8225 0.3336 0.2660 0.074 Uiso 1 1 calc R . .
C155 C 0.9687(15) 0.1933(7) 0.3538(9) 0.041(4) Uani 1 1 d . . .
C156 C 0.9666(17) 0.1566(7) 0.3027(10) 0.050(5) Uani 1 1 d . . .
H156 H 0.9210 0.1606 0.2577 0.060 Uiso 1 1 calc R . .
C157 C 1.0355(19) 0.1113(9) 0.3181(12) 0.063(6) Uani 1 1 d . . .
H157 H 1.0327 0.0844 0.2840 0.073 Uiso 1 1 calc R . .
C158 C 1.1037(18) 0.1078(10) 0.3812(14) 0.070(7) Uani 1 1 d . . .
H158 H 1.1487 0.0782 0.3905 0.089 Uiso 1 1 calc R . .
C159 C 1.1098(15) 0.1455(8) 0.4325(13) 0.055(5) Uani 1 1 d . . .
H159 H 1.1596 0.1426 0.4758 0.069 Uiso 1 1 calc R . .
C160 C 1.0406(12) 0.1888(8) 0.4195(9) 0.039(4) Uani 1 1 d . . .
H160 H 1.0424 0.2148 0.4547 0.043 Uiso 1 1 calc R . .
C171 C 0.6202(12) 0.2202(6) 0.6037(8) 0.030(4) Uani 1 1 d . . .
C172 C 0.5689(14) 0.2002(6) 0.6604(8) 0.041(4) Uani 1 1 d . . .
H172 H 0.6107 0.2125 0.7070 0.050 Uiso 1 1 calc R . .
C173 C 0.4569(14) 0.2229(8) 0.6493(11) 0.057(5) Uani 1 1 d . . .
H173 H 0.4186 0.2154 0.6005 0.072 Uiso 1 1 calc R . .
H273 H 0.4215 0.2039 0.6808 0.072 Uiso 1 1 calc R . .
C174 C 0.4512(19) 0.2810(9) 0.6624(11) 0.070(7) Uani 1 1 d . . .
H174 H 0.4874 0.2889 0.7109 0.086 Uiso 1 1 calc R . .
H274 H 0.3787 0.2917 0.6546 0.086 Uiso 1 1 calc R . .
H374 H 0.4837 0.3004 0.6302 0.086 Uiso 1 1 calc R . .
C175 C 0.5712(12) 0.1383(6) 0.6590(8) 0.031(4) Uani 1 1 d . . .
C176 C 0.5146(14) 0.1104(8) 0.6002(10) 0.050(5) Uani 1 1 d . . .
H176 H 0.4740 0.1291 0.5613 0.059 Uiso 1 1 calc R . .
C177 C 0.5182(18) 0.0542(7) 0.5989(11) 0.058(6) Uani 1 1 d . . .
H177 H 0.4811 0.0356 0.5588 0.075 Uiso 1 1 calc R . .
C178 C 0.5767(15) 0.0262(8) 0.6568(13) 0.064(6) Uani 1 1 d . . .
H178 H 0.5754 -0.0113 0.6571 0.082 Uiso 1 1 calc R . .
C179 C 0.6377(17) 0.0543(8) 0.7151(11) 0.062(6) Uani 1 1 d . . .
H179 H 0.6804 0.0359 0.7534 0.075 Uiso 1 1 calc R . .
C180 C 0.6334(15) 0.1101(8) 0.7145(9) 0.048(5) Uani 1 1 d . . .
H180 H 0.6740 0.1290 0.7532 0.060 Uiso 1 1 calc R . .
B1 B 0.5595(19) 0.4329(9) 1.2031(13) 0.051(6) Uiso 1 1 d . . .
H1B H 0.6241 0.4218 1.2376 0.073 Uiso 1 1 calc R . .
B2 B -0.1744(14) 0.5070(7) 0.8161(10) 0.033(4) Uiso 1 1 d . . .
H2B H -0.2484 0.5110 0.7904 0.044 Uiso 1 1 calc R . .
B11 B 0.3310(14) 0.2079(7) 0.3110(9) 0.030(4) Uiso 1 1 d . . .
H11B H 0.2615 0.2010 0.2792 0.048 Uiso 1 1 calc R . .
B12 B 1.0852(15) 0.3090(8) 0.6953(10) 0.035(4) Uiso 1 1 d . . .
H12B H 1.1472 0.3249 0.7277 0.039 Uiso 1 1 calc R . .

loop_
_atom_site_aniso_label
_atom_site_aniso_U_11
_atom_site_aniso_U_22
_atom_site_aniso_U_33
_atom_site_aniso_U_23
_atom_site_aniso_U_13
_atom_site_aniso_U_12
Dy1 0.0252(3) 0.0231(4) 0.0189(3) -0.0002(3) -0.0007(3) 0.0004(3)
Dy2 0.0222(3) 0.0235(4) 0.0193(3) 0.0012(3) 0.0000(3) -0.0004(3)
Dy11 0.0201(3) 0.0266(4) 0.0241(3) 0.0025(3) 0.0012(3) 0.0018(3)
Dy12 0.0244(3) 0.0266(4) 0.0221(3) -0.0013(3) -0.0034(3) 0.0006(3)
O1 0.026(5) 0.038(6) 0.021(5) -0.007(5) 0.001(4) 0.001(5)
O2 0.030(5) 0.059(8) 0.014(5) -0.010(5) -0.002(4) 0.009(6)
O3 0.044(6) 0.029(6) 0.025(5) -0.005(5) 0.017(5) -0.009(5)
O4 0.036(6) 0.048(8) 0.014(5) 0.000(5) -0.003(4) -0.001(5)
O5 0.027(6) 0.032(6) 0.023(6) -0.001(5) -0.008(5) -0.009(5)
O6 0.037(6) 0.011(5) 0.018(5) 0.001(4) -0.001(4) 0.003(4)
O7 0.037(6) 0.012(5) 0.040(7) -0.001(5) -0.006(5) 0.000(4)
O8 0.032(6) 0.017(5) 0.035(6) 0.010(5) -0.017(5) 0.000(4)
O11 0.033(6) 0.039(7) 0.042(7) 0.004(5) 0.000(5) 0.012(5)
O12 0.034(6) 0.061(9) 0.030(6) -0.006(6) -0.002(5) -0.006(6)
O13 0.041(7) 0.042(8) 0.062(9) 0.024(7) 0.003(6) 0.014(6)
O14 0.034(7) 0.035(7) 0.082(10) -0.017(7) -0.009(7) -0.003(5)
O15 0.012(4) 0.066(8) 0.031(6) -0.009(6) -0.004(4) -0.004(5)
O16 0.028(5) 0.054(7) 0.021(5) -0.009(5) 0.007(4) -0.006(5)
O17 0.025(5) 0.041(6) 0.019(5) 0.009(5) 0.008(4) 0.008(5)
O18 0.022(5) 0.043(7) 0.032(6) -0.003(5) 0.004(4) -0.003(5)
N11 0.020(6) 0.033(7) 0.052(8) -0.022(7) -0.017(6) -0.002(6)
N12 0.021(6) 0.026(7) 0.063(10) 0.009(7) -0.002(6) -0.003(5)
N16 0.027(6) 0.025(7) 0.043(7) -0.002(7) -0.002(6) 0.001(6)
N17 0.042(7) 0.018(7) 0.022(6) 0.009(5) 0.006(5) 0.005(6)
N21 0.035(7) 0.036(8) 0.037(8) 0.013(6) 0.002(6) 0.021(6)
N22 0.018(6) 0.041(8) 0.025(7) 0.004(6) -0.008(5) 0.012(5)
N26 0.037(7) 0.033(8) 0.035(7) 0.006(6) 0.010(6) -0.005(6)
N27 0.034(7) 0.027(7) 0.023(7) 0.012(5) -0.008(6) -0.008(5)
N31 0.054(10) 0.027(8) 0.047(10) 0.006(7) -0.007(8) 0.007(7)
N32 0.026(7) 0.025(7) 0.043(8) 0.002(6) -0.009(6) 0.010(5)
N36 0.018(6) 0.034(8) 0.033(8) -0.001(6) -0.006(5) 0.015(5)
N37 0.021(6) 0.036(8) 0.030(7) 0.003(6) -0.017(6) -0.002(6)
N111 0.012(6) 0.040(9) 0.034(8) 0.012(6) -0.008(5) 0.001(5)
N112 0.026(7) 0.035(8) 0.036(8) 0.001(6) -0.006(6) 0.015(6)
N116 0.052(8) 0.037(8) 0.033(7) -0.008(7) -0.001(6) -0.008(7)
N117 0.021(6) 0.048(9) 0.028(7) 0.007(6) -0.018(5) 0.012(6)
N121 0.020(6) 0.034(8) 0.032(7) 0.002(6) -0.007(5) 0.004(6)
N122 0.020(6) 0.040(8) 0.030(7) 0.003(6) 0.016(5) 0.000(5)
N126 0.031(7) 0.059(10) 0.021(7) 0.002(7) -0.003(6) -0.012(7)
N127 0.053(9) 0.039(8) 0.012(6) -0.004(6) 0.012(6) 0.001(7)
N131 0.030(6) 0.047(9) 0.018(6) 0.004(6) 0.001(5) -0.009(6)
N132 0.013(5) 0.028(7) 0.022(6) 0.003(5) 0.001(4) 0.003(5)
N136 0.048(8) 0.036(8) 0.005(6) 0.005(5) -0.003(5) -0.012(6)
N137 0.043(8) 0.028(8) 0.016(6) 0.000(5) -0.005(6) -0.001(6)
C1 0.025(8) 0.019(8) 0.033(9) -0.007(7) 0.009(7) 0.002(6)
C2 0.032(9) 0.047(10) 0.037(10) 0.008(8) 0.017(7) 0.018(8)
C3 0.049(11) 0.10(2) 0.057(12) -0.010(13) 0.027(10) -0.009(13)
C4 0.050(13) 0.21(3) 0.104(19) 0.01(2) 0.046(13) -0.063(18)
C5 0.027(8) 0.045(10) 0.021(8) -0.009(7) 0.004(6) 0.010(7)
C6 0.040(10) 0.080(16) 0.043(11) 0.000(11) 0.005(9) -0.004(10)
C7 0.11(2) 0.047(15) 0.10(2) -0.005(14) 0.013(18) 0.028(14)
C8 0.060(14) 0.043(12) 0.101(19) -0.024(13) 0.025(13) -0.004(10)
C9 0.069(14) 0.057(14) 0.064(14) -0.020(11) -0.014(11) 0.021(11)
C10 0.047(11) 0.065(14) 0.038(11) -0.030(10) -0.015(9) 0.020(10)
C13 0.041(10) 0.061(13) 0.023(9) 0.013(8) -0.005(8) -0.001(9)
C14 0.073(16) 0.068(16) 0.071(16) -0.001(13) -0.026(13) -0.016(12)
C18 0.036(8) 0.042(10) 0.038(9) -0.020(8) 0.026(7) -0.015(7)
C20 0.049(9) 0.033(9) 0.020(7) -0.010(7) -0.002(7) 0.000(8)
C23 0.062(12) 0.041(11) 0.028(9) 0.004(8) 0.014(9) -0.011(9)
C24 0.065(12) 0.025(9) 0.015(8) 0.007(6) 0.005(8) 0.011(8)
C25 0.074(13) 0.023(9) 0.017(8) -0.007(7) -0.003(8) 0.008(8)
C28 0.055(11) 0.039(10) 0.034(10) 0.012(8) 0.023(9) 0.007(8)
C29 0.062(14) 0.075(15) 0.052(13) 0.016(11) 0.021(11) -0.020(12)
C30 0.031(9) 0.058(12) 0.043(11) 0.003(9) 0.005(8) -0.008(8)
C33 0.058(11) 0.023(9) 0.031(9) -0.007(7) 0.013(8) 0.013(8)
C34 0.042(10) 0.042(11) 0.042(10) -0.001(8) 0.003(8) -0.002(8)
C35 0.018(7) 0.045(11) 0.047(11) 0.022(8) 0.009(7) 0.001(7)
C38 0.045(10) 0.029(10) 0.043(10) 0.005(8) 0.014(8) 0.020(8)
C39 0.049(12) 0.045(12) 0.057(13) -0.008(10) 0.016(10) 0.004(9)
C40 0.036(9) 0.042(10) 0.036(10) 0.016(8) 0.013(8) 0.011(8)
C41 0.037(8) 0.027(9) 0.019(7) -0.005(7) 0.015(6) 0.004(7)
C42 0.031(8) 0.043(9) 0.023(7) 0.006(7) 0.014(6) 0.002(7)
C43 0.040(10) 0.065(13) 0.039(10) 0.012(9) 0.016(8) 0.009(9)
C44 0.045(11) 0.058(13) 0.047(12) -0.018(10) 0.017(9) -0.004(9)
C45 0.046(10) 0.025(9) 0.034(9) 0.004(7) 0.005(8) 0.021(7)
C46 0.060(13) 0.048(12) 0.060(13) 0.002(10) 0.029(11) 0.001(10)
C47 0.039(12) 0.088(19) 0.11(2) -0.052(17) 0.025(13) 0.001(12)
C48 0.068(16) 0.068(17) 0.10(2) -0.012(16) 0.044(16) -0.019(13)
C49 0.086(17) 0.031(11) 0.10(2) 0.017(12) 0.057(16) 0.003(11)
C50 0.051(12) 0.036(11) 0.070(14) -0.006(10) 0.011(10) 0.001(9)
C51 0.020(7) 0.030(9) 0.014(7) -0.001(6) -0.004(6) 0.002(6)
C52 0.034(8) 0.038(10) 0.021(8) 0.009(7) -0.002(7) 0.006(7)
C53 0.077(13) 0.015(8) 0.040(10) -0.005(7) 0.013(9) 0.004(8)
C54 0.062(13) 0.054(12) 0.068(14) -0.017(10) 0.028(11) 0.006(10)
C55 0.038(9) 0.015(8) 0.033(9) 0.011(6) 0.012(7) -0.002(6)
C56 0.057(12) 0.049(12) 0.028(10) 0.009(8) 0.017(9) -0.008(9)
C57 0.069(14) 0.079(16) 0.034(11) -0.007(10) 0.015(10) -0.020(12)
C58 0.071(15) 0.046(13) 0.081(16) -0.013(11) 0.039(13) -0.025(11)
C59 0.075(14) 0.069(15) 0.047(12) -0.005(11) 0.028(11) -0.037(12)
C60 0.053(11) 0.035(10) 0.030(9) -0.007(8) -0.006(8) -0.008(8)
C71 0.023(8) 0.033(9) 0.026(8) 0.003(7) -0.003(6) 0.019(7)
C72 0.032(8) 0.008(7) 0.041(9) 0.007(7) 0.009(7) 0.004(6)
C73 0.040(9) 0.023(9) 0.039(10) 0.006(7) -0.005(8) 0.005(7)
C74 0.050(11) 0.052(13) 0.059(12) 0.020(10) 0.000(9) -0.011(9)
C75 0.020(7) 0.006(7) 0.048(10) 0.009(6) 0.012(7) -0.001(5)
C76 0.037(9) 0.047(10) 0.044(10) -0.016(8) 0.010(8) -0.023(8)
C77 0.074(13) 0.061(14) 0.045(11) -0.011(11) -0.008(10) -0.020(12)
C78 0.064(12) 0.056(12) 0.035(9) -0.014(9) 0.019(9) -0.027(10)
C79 0.051(10) 0.048(11) 0.043(10) -0.009(9) 0.014(8) 0.009(9)
C80 0.040(9) 0.009(7) 0.064(12) -0.002(7) -0.016(8) 0.007(6)
C101 0.016(6) 0.015(7) 0.020(7) 0.010(6) -0.002(6) 0.001(5)
C102 0.024(8) 0.032(9) 0.040(10) -0.012(7) 0.003(7) -0.006(6)
C103 0.038(9) 0.032(9) 0.046(11) 0.012(8) 0.020(8) 0.003(7)
C104 0.040(9) 0.051(11) 0.052(11) 0.021(10) 0.008(8) -0.013(9)
C105 0.038(9) 0.034(10) 0.050(11) 0.000(8) 0.005(8) 0.013(7)
C106 0.021(8) 0.059(12) 0.043(11) 0.016(9) 0.006(7) 0.011(8)
C107 0.099(17) 0.039(11) 0.039(11) 0.015(9) 0.044(12) 0.005(11)
C108 0.065(14) 0.034(12) 0.089(18) -0.018(11) 0.007(13) 0.014(10)
C109 0.048(12) 0.065(15) 0.056(14) -0.008(11) 0.004(10) 0.008(10)
C110 0.057(11) 0.024(9) 0.043(10) 0.011(8) 0.018(9) 0.011(8)
C113 0.028(8) 0.036(10) 0.044(10) 0.012(8) -0.010(7) 0.010(7)
C114 0.039(10) 0.022(9) 0.088(15) 0.018(9) -0.006(10) -0.017(8)
C115 0.047(11) 0.040(11) 0.040(11) -0.007(8) 0.000(8) -0.019(9)
C118 0.042(11) 0.049(12) 0.075(15) -0.006(10) -0.024(10) 0.032(10)
C119 0.058(14) 0.049(14) 0.13(2) -0.011(14) -0.044(14) 0.024(11)
C120 0.037(11) 0.093(19) 0.099(17) -0.008(14) -0.032(11) 0.043(12)
C123 0.021(8) 0.051(11) 0.046(11) 0.007(9) 0.009(7) -0.001(7)
C124 0.017(7) 0.075(14) 0.045(11) 0.010(10) 0.023(7) 0.019(8)
C125 0.018(7) 0.056(11) 0.035(9) -0.012(8) 0.010(7) -0.003(7)
C128 0.065(12) 0.044(11) 0.009(7) 0.004(7) -0.008(7) -0.015(9)
C129 0.069(13) 0.032(10) 0.035(10) 0.005(8) 0.026(9) -0.006(9)
C130 0.054(12) 0.038(11) 0.055(12) 0.002(9) 0.013(10) -0.018(9)
C133 0.025(7) 0.030(8) 0.017(7) -0.001(6) 0.007(6) -0.001(6)
C134 0.036(9) 0.050(11) 0.026(9) 0.002(8) 0.009(7) 0.012(8)
C135 0.040(8) 0.041(10) 0.020(7) -0.005(7) -0.013(6) -0.005(8)
C138 0.032(8) 0.040(10) 0.032(9) 0.011(7) 0.014(7) 0.018(7)
C139 0.073(14) 0.041(11) 0.020(9) -0.005(8) 0.007(9) -0.001(10)
C140 0.076(14) 0.023(9) 0.021(9) 0.000(7) -0.013(8) -0.024(9)
C141 0.038(9) 0.024(9) 0.033(10) 0.003(7) -0.014(8) 0.011(7)
C142 0.035(9) 0.051(12) 0.031(9) -0.004(8) -0.020(7) 0.015(8)
C143 0.073(14) 0.025(10) 0.066(14) 0.002(9) 0.025(11) 0.010(9)
C144 0.13(3) 0.048(16) 0.12(2) -0.023(15) 0.006(19) 0.009(15)
C145 0.042(10) 0.020(9) 0.044(10) -0.005(7) 0.009(8) 0.008(7)
C146 0.040(10) 0.039(10) 0.066(13) -0.019(10) 0.021(9) -0.006(8)
C147 0.15(3) 0.08(2) 0.049(13) 0.042(14) 0.021(16) 0.005(19)
C148 0.11(2) 0.10(2) 0.041(13) 0.026(14) 0.000(14) 0.029(19)
C149 0.075(15) 0.066(15) 0.067(15) -0.019(12) -0.016(12) 0.052(12)
C150 0.070(13) 0.054(12) 0.028(9) -0.002(9) 0.012(9) 0.023(10)
C151 0.031(7) 0.019(8) 0.022(7) -0.002(6) 0.014(6) 0.014(6)
C152 0.041(8) 0.048(11) 0.022(7) 0.007(8) 0.010(7) -0.019(8)
C153 0.032(9) 0.058(12) 0.038(10) 0.026(9) 0.019(8) 0.015(8)
C154 0.062(13) 0.067(15) 0.061(14) 0.016(11) 0.022(11) 0.001(11)
C155 0.062(12) 0.028(9) 0.041(11) -0.015(8) 0.025(9) -0.009(8)
C156 0.083(15) 0.037(11) 0.046(11) -0.006(9) 0.045(11) 0.000(10)
C157 0.085(17) 0.057(14) 0.069(15) -0.022(12) 0.060(14) 0.006(12)
C158 0.067(15) 0.063(15) 0.087(18) 0.018(14) 0.032(14) 0.041(12)
C159 0.038(11) 0.036(11) 0.089(16) 0.004(11) 0.007(10) 0.003(8)
C160 0.022(8) 0.062(12) 0.031(9) -0.009(8) 0.002(7) -0.015(8)
C171 0.037(9) 0.017(9) 0.032(9) 0.007(6) 0.003(7) 0.009(6)
C172 0.052(11) 0.039(10) 0.024(9) -0.006(7) -0.010(8) 0.003(8)
C173 0.034(9) 0.067(15) 0.071(14) 0.001(11) 0.016(9) -0.013(9)
C174 0.090(17) 0.080(16) 0.060(14) 0.001(12) 0.058(13) 0.028(13)
C175 0.039(9) 0.033(9) 0.015(7) 0.008(7) -0.003(7) -0.003(7)
C176 0.041(10) 0.050(12) 0.053(12) 0.009(10) 0.000(9) -0.003(9)
C177 0.087(16) 0.031(11) 0.048(12) -0.020(9) 0.000(11) -0.018(10)
C178 0.049(12) 0.032(11) 0.113(19) 0.001(11) 0.022(12) 0.003(9)
C179 0.075(14) 0.043(12) 0.051(12) 0.001(9) -0.020(11) -0.025(10)
C180 0.063(12) 0.057(13) 0.020(9) 0.000(8) 0.001(8) -0.016(10)

loop_
_atom_type_symbol
_atom_type_description
_atom_type_scat_dispersion_real
_atom_type_scat_dispersion_imag
_atom_type_scat_source
C C 0.0033 0.0016 'International Tables Vol C Tables 4.2.6.8 and 6.1.1.4'
H H 0.0000 0.0000 'International Tables Vol C Tables 4.2.6.8 and 6.1.1.4'
B B 0.0013 0.0007 'International Tables Vol C Tables 4.2.6.8 and 6.1.1.4'
Dy Dy -0.1892 4.4098 'International Tables Vol C Tables 4.2.6.8 and 6.1.1.4'
N N 0.0061 0.0033 'International Tables Vol C Tables 4.2.6.8 and 6.1.1.4'
O O 0.0106 0.0060 'International Tables Vol C Tables 4.2.6.8 and 6.1.1.4'

loop_
_geom_angle_atom_site_label_1
_geom_angle_atom_site_label_2
_geom_angle_atom_site_label_3
_geom_angle
_geom_angle_site_symmetry_1
_geom_angle_site_symmetry_3
_geom_angle_publ_flag
O3 Dy1 O5 75.5(4) . . ?
O3 Dy1 O7 74.9(4) . . ?
O5 Dy1 O7 137.5(4) . . ?
O3 Dy1 O2 129.6(3) . . ?
O5 Dy1 O2 92.5(4) . . ?
O7 Dy1 O2 83.6(4) . . ?
O3 Dy1 N22 150.2(4) . . ?
O5 Dy1 N22 83.9(4) . . ?
O7 Dy1 N22 133.3(4) . . ?
O2 Dy1 N22 71.8(4) . . ?
O3 Dy1 N12 113.0(4) . . ?
O5 Dy1 N12 146.8(4) . . ?
O7 Dy1 N12 73.9(4) . . ?
O2 Dy1 N12 103.5(4) . . ?
N22 Dy1 N12 74.2(4) . . ?
O3 Dy1 N32 80.6(4) . . ?
O5 Dy1 N32 76.4(4) . . ?
O7 Dy1 N32 127.0(4) . . ?
O2 Dy1 N32 144.6(4) . . ?
N22 Dy1 N32 73.7(4) . . ?
N12 Dy1 N32 73.8(4) . . ?
O3 Dy1 O1 78.2(3) . . ?
O5 Dy1 O1 71.8(4) . . ?
O7 Dy1 O1 72.8(4) . . ?
O2 Dy1 O1 51.8(3) . . ?
N22 Dy1 O1 115.7(4) . . ?
N12 Dy1 O1 140.3(4) . . ?
N32 Dy1 O1 145.2(4) . . ?
O1 Dy2 O8 78.3(4) . . ?
O1 Dy2 O6 80.7(4) . . ?
O8 Dy2 O6 136.0(4) . . ?
O1 Dy2 O4 126.5(3) . . ?
O8 Dy2 O4 78.4(4) . . ?
O6 Dy2 O4 83.9(4) . . ?
O1 Dy2 N17 153.6(4) . . ?
O8 Dy2 N17 120.0(4) . . ?
O6 Dy2 N17 94.7(4) . . ?
O4 Dy2 N17 78.3(3) . . ?
O1 Dy2 N27 80.3(4) . . ?
O8 Dy2 N27 137.5(4) . . ?
O6 Dy2 N27 74.6(4) . . ?
O4 Dy2 N27 142.5(4) . . ?
N17 Dy2 N27 73.5(4) . . ?
O1 Dy2 N37 95.2(4) . . ?
O8 Dy2 N37 72.7(4) . . ?
O6 Dy2 N37 147.8(4) . . ?
O4 Dy2 N37 122.1(4) . . ?
N17 Dy2 N37 74.9(4) . . ?
N27 Dy2 N37 73.2(4) . . ?
O1 Dy2 O3 76.4(3) . . ?
O8 Dy2 O3 68.8(3) . . ?
O6 Dy2 O3 69.0(3) . . ?
O4 Dy2 O3 50.3(3) . . ?
N17 Dy2 O3 126.3(3) . . ?
N27 Dy2 O3 139.2(3) . . ?
N37 Dy2 O3 141.5(4) . . ?
O17 Dy11 O13 76.7(4) . . ?
O17 Dy11 O15 137.4(3) . . ?
O13 Dy11 O15 75.6(4) . . ?
O17 Dy11 O12 93.7(4) . . ?
O13 Dy11 O12 132.6(4) . . ?
O15 Dy11 O12 82.1(4) . . ?
O17 Dy11 N112 91.4(4) . . ?
O13 Dy11 N112 80.3(4) . . ?
O15 Dy11 N112 114.8(4) . . ?
O12 Dy11 N112 147.0(4) . . ?
O17 Dy11 N122 74.9(4) . . ?
O13 Dy11 N122 141.5(4) . . ?
O15 Dy11 N122 141.9(4) . . ?
O12 Dy11 N122 74.9(4) . . ?
N112 Dy11 N122 75.0(4) . . ?
O17 Dy11 N132 149.1(3) . . ?
O13 Dy11 N132 125.6(4) . . ?
O15 Dy11 N132 73.1(3) . . ?
O12 Dy11 N132 85.1(4) . . ?
N112 Dy11 N132 74.3(4) . . ?
N122 Dy11 N132 75.0(4) . . ?
O17 Dy11 O11 69.1(4) . . ?
O13 Dy11 O11 84.9(4) . . ?
O15 Dy11 O11 76.7(4) . . ?
O12 Dy11 O11 49.2(3) . . ?
N112 Dy11 O11 157.8(4) . . ?
N122 Dy11 O11 108.2(4) . . ?
N132 Dy11 O11 127.9(4) . . ?
O16 Dy12 O11 76.0(4) . . ?
O16 Dy12 O18 130.4(3) . . ?
O11 Dy12 O18 76.5(4) . . ?
O16 Dy12 O14 79.7(5) . . ?
O11 Dy12 O14 122.5(4) . . ?
O18 Dy12 O14 81.5(4) . . ?
O16 Dy12 N117 100.7(4) . . ?
O11 Dy12 N117 161.2(4) . . ?
O18 Dy12 N117 117.4(4) . . ?
O14 Dy12 N117 74.0(4) . . ?
O16 Dy12 N137 148.8(4) . . ?
O11 Dy12 N137 97.5(4) . . ?
O18 Dy12 N137 75.3(4) . . ?
O14 Dy12 N137 126.9(5) . . ?
N117 Dy12 N137 75.6(4) . . ?
O16 Dy12 N127 76.2(4) . . ?
O11 Dy12 N127 85.7(4) . . ?
O18 Dy12 N127 140.8(4) . . ?
O14 Dy12 N127 136.5(5) . . ?
N117 Dy12 N127 75.6(5) . . ?
N137 Dy12 N127 72.8(4) . . ?
C1 O1 Dy2 164.9(9) . . ?
C1 O1 Dy1 88.1(8) . . ?
Dy2 O1 Dy1 105.8(4) . . ?
C1 O2 Dy1 99.5(8) . . ?
C41 O3 Dy1 170.2(10) . . ?
C41 O3 Dy2 86.1(8) . . ?
Dy1 O3 Dy2 99.6(3) . . ?
C41 O4 Dy2 103.7(8) . . ?
C51 O5 Dy1 139.5(10) . . ?
C51 O6 Dy2 134.9(9) . . ?
C71 O7 Dy1 133.4(10) . . ?
C71 O8 Dy2 139.6(10) . . ?
C101 O11 Dy12 163.6(10) . . ?
C101 O11 Dy11 86.7(8) . . ?
Dy12 O11 Dy11 104.2(4) . . ?
C101 O12 Dy11 104.7(10) . . ?
C141 O13 Dy11 168.5(12) . . ?
C141 O14 Dy12 114.8(11) . . ?
C151 O15 Dy11 133.4(9) . . ?
C151 O16 Dy12 146.8(9) . . ?
C171 O17 Dy11 138.9(9) . . ?
C171 O18 Dy12 139.5(10) . . ?
C15 N11 N12 112.3(15) . . ?
C15 N11 B1 128.1(16) . . ?
N12 N11 B1 119.3(14) . . ?
N11 N12 C13 104.8(13) . . ?
N11 N12 Dy1 125.6(9) . . ?
C13 N12 Dy1 129.1(10) . . ?
C20 N16 N17 107.6(12) . . ?
C20 N16 B2 130.4(13) . . ?
N17 N16 B2 122.0(12) . . ?
C18 N17 N16 109.0(12) . . ?
C18 N17 Dy2 127.4(10) . . ?
N16 N17 Dy2 123.6(9) . . ?
N22 N21 C25 108.7(14) . . ?
N22 N21 B1 121.2(14) . . ?
C25 N21 B1 130.0(15) . . ?
C23 N22 N21 105.2(13) . . ?
C23 N22 Dy1 129.9(11) . . ?
N21 N22 Dy1 124.2(10) . . ?
C30 N26 N27 109.0(13) . . ?
C30 N26 B2 130.2(14) . . ?
N27 N26 B2 120.8(13) . . ?
C28 N27 N26 107.8(13) . . ?
C28 N27 Dy2 128.2(11) . . ?
N26 N27 Dy2 124.0(9) . . ?
N32 N31 C35 108.1(14) . . ?
N32 N31 B1 121.4(15) . . ?
C35 N31 B1 130.4(16) . . ?
C33 N32 N31 106.6(13) . . ?
C33 N32 Dy1 130.6(11) . . ?
N31 N32 Dy1 122.8(10) . . ?
C40 N36 N37 109.6(14) . . ?
C40 N36 B2 129.9(14) . . ?
N37 N36 B2 120.3(12) . . ?
N36 N37 C38 106.6(13) . . ?
N36 N37 Dy2 123.8(10) . . ?
C38 N37 Dy2 129.6(10) . . ?
C115 N111 N112 109.8(14) . . ?
C115 N111 B11 129.0(14) . . ?
N112 N111 B11 121.2(13) . . ?
C113 N112 N111 104.3(13) . . ?
C113 N112 Dy11 131.4(10) . . ?
N111 N112 Dy11 124.3(10) . . ?
C120 N116 N117 110.4(16) . . ?
C120 N116 B12 127.8(16) . . ?
N117 N116 B12 121.6(13) . . ?
C118 N117 N116 106.6(13) . . ?
C118 N117 Dy12 129.2(11) . . ?
N116 N117 Dy12 124.3(10) . . ?
N122 N121 C125 106.3(12) . . ?
N122 N121 B11 124.7(12) . . ?
C125 N121 B11 128.9(13) . . ?
C123 N122 N121 108.9(12) . . ?
C123 N122 Dy11 129.2(10) . . ?
N121 N122 Dy11 121.7(9) . . ?
C130 N126 N127 108.2(14) . . ?
C130 N126 B12 129.2(15) . . ?
N127 N126 B12 122.5(14) . . ?
C128 N127 N126 106.2(13) . . ?
C128 N127 Dy12 131.0(11) . . ?
N126 N127 Dy12 121.6(10) . . ?
C135 N131 N132 106.9(11) . . ?
C135 N131 B11 127.4(13) . . ?
N132 N131 B11 125.6(11) . . ?
C133 N132 N131 107.3(10) . . ?
C133 N132 Dy11 132.1(9) . . ?
N131 N132 Dy11 119.7(8) . . ?
C140 N136 N137 106.4(14) . . ?
C140 N136 B12 130.1(15) . . ?
N137 N136 B12 123.5(13) . . ?
C138 N137 N136 108.2(12) . . ?
C138 N137 Dy12 130.4(11) . . ?
N136 N137 Dy12 121.5(9) . . ?
O2 C1 O1 120.6(12) . . ?
O2 C1 C2 121.7(13) . . ?
O1 C1 C2 117.6(13) . . ?
C3 C2 C5 112.3(15) . . ?
C3 C2 C1 110.2(14) . . ?
C5 C2 C1 109.4(13) . . ?
C3 C2 H2C 108.3 . . ?
C5 C2 H2C 108.3 . . ?
C1 C2 H2C 108.3 . . ?
C2 C3 C4 113.0(19) . . ?
C2 C3 H3A 109.0 . . ?
C4 C3 H3A 109.0 . . ?
C2 C3 H3B 109.0 . . ?
C4 C3 H3B 109.0 . . ?
H3A C3 H3B 107.8 . . ?
C3 C4 H4A 109.5 . . ?
C3 C4 H4B 109.5 . . ?
H4A C4 H4B 109.5 . . ?
C3 C4 H4C 109.5 . . ?
H4A C4 H4C 109.5 . . ?
H4B C4 H4C 109.5 . . ?
C10 C5 C6 116.7(16) . . ?
C10 C5 C2 124.6(15) . . ?
C6 C5 C2 118.7(14) . . ?
C7 C6 C5 120.1(19) . . ?
C7 C6 H6 119.9 . . ?
C5 C6 H6 119.9 . . ?
C6 C7 C8 120(2) . . ?
C6 C7 H7 119.8 . . ?
C8 C7 H7 119.8 . . ?
C9 C8 C7 118(2) . . ?
C9 C8 H8 121.0 . . ?
C7 C8 H8 121.0 . . ?
C10 C9 C8 123(2) . . ?
C10 C9 H9 118.5 . . ?
C8 C9 H9 118.5 . . ?
C9 C10 C5 121.6(18) . . ?
C9 C10 H10 119.2 . . ?
C5 C10 H10 119.2 . . ?
N12 C13 C14 109.0(17) . . ?
N12 C13 H13 125.5 . . ?
C14 C13 H13 125.5 . . ?
C15 C14 C13 105.3(19) . . ?
C15 C14 H14 127.3 . . ?
C13 C14 H14 127.3 . . ?
N11 C15 C14 108.2(18) . . ?
N11 C15 H15 125.9 . . ?
C14 C15 H15 125.9 . . ?
N17 C18 C19 109.3(14) . . ?
N17 C18 H18 125.3 . . ?
C19 C18 H18 125.3 . . ?
C20 C19 C18 103.8(14) . . ?
C20 C19 H19 128.1 . . ?
C18 C19 H19 128.1 . . ?
N16 C20 C19 110.1(14) . . ?
N16 C20 H20 124.9 . . ?
C19 C20 H20 124.9 . . ?
N22 C23 C24 113.6(17) . . ?
N22 C23 H23 123.2 . . ?
C24 C23 H23 123.2 . . ?
C25 C24 C23 101.4(15) . . ?
C25 C24 H24 129.3 . . ?
C23 C24 H24 129.3 . . ?
C24 C25 N21 111.0(15) . . ?
C24 C25 H25 124.5 . . ?
N21 C25 H25 124.5 . . ?
N27 C28 C29 108.3(16) . . ?
N27 C28 H28 125.9 . . ?
C29 C28 H28 125.9 . . ?
C30 C29 C28 105.0(16) . . ?
C30 C29 H29 127.5 . . ?
C28 C29 H29 127.5 . . ?
N26 C30 C29 109.9(16) . . ?
N26 C30 H30 125.1 . . ?
C29 C30 H30 125.1 . . ?
N32 C33 C34 113.4(16) . . ?
N32 C33 H33 123.3 . . ?
C34 C33 H33 123.3 . . ?
C35 C34 C33 101.4(15) . . ?
C35 C34 H34 129.3 . . ?
C33 C34 H34 129.3 . . ?
N31 C35 C34 110.5(15) . . ?
N31 C35 H35 124.8 . . ?
C34 C35 H35 124.8 . . ?
N37 C38 C39 110.0(17) . . ?
N37 C38 H38 125.0 . . ?
C39 C38 H38 125.0 . . ?
C38 C39 C40 104.6(17) . . ?
C38 C39 H39 127.7 . . ?
C40 C39 H39 127.7 . . ?
N36 C40 C39 109.1(15) . . ?
N36 C40 H40 125.5 . . ?
C39 C40 H40 125.5 . . ?
O4 C41 O3 119.5(13) . . ?
O4 C41 C42 122.0(12) . . ?
O3 C41 C42 118.5(13) . . ?
C41 C42 C45 109.1(13) . . ?
C41 C42 C43 112.8(13) . . ?
C45 C42 C43 115.9(13) . . ?
C41 C42 H42 106.1 . . ?
C45 C42 H42 106.1 . . ?
C43 C42 H42 106.1 . . ?
C44 C43 C42 114.1(14) . . ?
C44 C43 H43A 108.7 . . ?
C42 C43 H43A 108.7 . . ?
C44 C43 H43B 108.7 . . ?
C42 C43 H43B 108.7 . . ?
H43A C43 H43B 107.6 . . ?
C43 C44 H44A 109.5 . . ?
C43 C44 H44B 109.5 . . ?
H44A C44 H44B 109.5 . . ?
C43 C44 H44C 109.5 . . ?
H44A C44 H44C 109.5 . . ?
H44B C44 H44C 109.5 . . ?
C50 C45 C46 118.0(17) . . ?
C50 C45 C42 122.3(16) . . ?
C46 C45 C42 119.6(15) . . ?
C45 C46 C47 122(2) . . ?
C45 C46 H46 119.0 . . ?
C47 C46 H46 119.0 . . ?
C46 C47 C48 118(2) . . ?
C46 C47 H47 121.2 . . ?
C48 C47 H47 121.2 . . ?
C49 C48 C47 119(2) . . ?
C49 C48 H48 120.3 . . ?
C47 C48 H48 120.3 . . ?
C48 C49 C50 120(2) . . ?
C48 C49 H49 119.8 . . ?
C50 C49 H49 119.8 . . ?
C45 C50 C49 122(2) . . ?
C45 C50 H50 119.0 . . ?
C49 C50 H50 119.0 . . ?
O5 C51 O6 124.1(14) . . ?
O5 C51 C52 118.6(13) . . ?
O6 C51 C52 117.1(12) . . ?
C51 C52 C55 109.3(13) . . ?
C51 C52 C53 112.0(13) . . ?
C55 C52 C53 113.6(12) . . ?
C51 C52 H52 107.2 . . ?
C55 C52 H52 107.2 . . ?
C53 C52 H52 107.2 . . ?
C54 C53 C52 111.1(14) . . ?
C54 C53 H53A 109.4 . . ?
C52 C53 H53A 109.4 . . ?
C54 C53 H53B 109.4 . . ?
C52 C53 H53B 109.4 . . ?
H53A C53 H53B 108.0 . . ?
C53 C54 H54A 109.5 . . ?
C53 C54 H54B 109.5 . . ?
H54A C54 H54B 109.5 . . ?
C53 C54 H54C 109.5 . . ?
H54A C54 H54C 109.5 . . ?
H54B C54 H54C 109.5 . . ?
C56 C55 C60 116.6(15) . . ?
C56 C55 C52 123.4(15) . . ?
C60 C55 C52 119.9(15) . . ?
C55 C56 C57 125.5(18) . . ?
C55 C56 H56 117.2 . . ?
C57 C56 H56 117.2 . . ?
C56 C57 C58 119.0(19) . . ?
C56 C57 H57 120.5 . . ?
C58 C57 H57 120.5 . . ?
C59 C58 C57 117.3(19) . . ?
C59 C58 H58 121.4 . . ?
C57 C58 H58 121.4 . . ?
C58 C59 C60 120.2(19) . . ?
C58 C59 H59 119.9 . . ?
C60 C59 H59 119.9 . . ?
C55 C60 C59 121.3(16) . . ?
C55 C60 H60 119.3 . . ?
C59 C60 H60 119.3 . . ?
O8 C71 O7 123.8(15) . . ?
O8 C71 C72 119.6(13) . . ?
O7 C71 C72 116.5(13) . . ?
C75 C72 C73 114.4(12) . . ?
C75 C72 C71 113.9(12) . . ?
C73 C72 C71 111.6(13) . . ?
C75 C72 H72 105.3 . . ?
C73 C72 H72 105.3 . . ?
C71 C72 H72 105.3 . . ?
C72 C73 C74 115.1(13) . . ?
C72 C73 H73A 108.5 . . ?
C74 C73 H73A 108.5 . . ?
C72 C73 H73B 108.5 . . ?
C74 C73 H73B 108.5 . . ?
H73A C73 H73B 107.5 . . ?
C73 C74 H74A 109.5 . . ?
C73 C74 H74B 109.5 . . ?
H74A C74 H74B 109.5 . . ?
C73 C74 H74C 109.5 . . ?
H74A C74 H74C 109.5 . . ?
H74B C74 H74C 109.5 . . ?
C76 C75 C80 117.1(15) . . ?
C76 C75 C72 123.3(14) . . ?
C80 C75 C72 119.5(13) . . ?
C77 C76 C75 122.0(17) . . ?
C77 C76 H76 119.0 . . ?
C75 C76 H76 119.0 . . ?
C76 C77 C78 120.9(18) . . ?
C76 C77 H77 119.6 . . ?
C78 C77 H77 119.6 . . ?
C77 C78 C79 121.3(17) . . ?
C77 C78 H78 119.3 . . ?
C79 C78 H78 119.3 . . ?
C78 C79 C80 117.1(17) . . ?
C78 C79 H79 121.5 . . ?
C80 C79 H79 121.5 . . ?
C75 C80 C79 121.3(15) . . ?
C75 C80 H80 119.3 . . ?
C79 C80 H80 119.3 . . ?
O11 C101 O12 119.4(14) . . ?
O11 C101 C102 119.0(13) . . ?
O12 C101 C102 121.2(13) . . ?
C105 C102 C103 114.9(14) . . ?
C105 C102 C101 106.2(12) . . ?
C103 C102 C101 113.0(13) . . ?
C105 C102 H102 107.5 . . ?
C103 C102 H102 107.5 . . ?
C101 C102 H102 107.5 . . ?
C102 C103 C104 110.6(13) . . ?
C102 C103 H103 109.5 . . ?
C104 C103 H103 109.5 . . ?
C102 C103 H203 109.5 . . ?
C104 C103 H203 109.5 . . ?
H103 C103 H203 108.1 . . ?
C103 C104 H104 109.5 . . ?
C103 C104 H204 109.5 . . ?
H104 C104 H204 109.5 . . ?
C103 C104 H304 109.5 . . ?
H104 C104 H304 109.5 . . ?
H204 C104 H304 109.5 . . ?
C110 C105 C106 115.2(16) . . ?
C110 C105 C102 124.6(16) . . ?
C106 C105 C102 120.1(14) . . ?
C107 C106 C105 121.4(16) . . ?
C107 C106 H106 119.3 . . ?
C105 C106 H106 119.3 . . ?
C108 C107 C106 121.6(19) . . ?
C108 C107 H107 119.2 . . ?
C106 C107 H107 119.2 . . ?
C107 C108 C109 119(2) . . ?
C107 C108 H108 120.4 . . ?
C109 C108 H108 120.4 . . ?
C110 C109 C108 121(2) . . ?
C110 C109 H109 119.4 . . ?
C108 C109 H109 119.4 . . ?
C109 C110 C105 121.5(18) . . ?
C109 C110 H110 119.3 . . ?
C105 C110 H110 119.3 . . ?
N112 C113 C114 111.5(14) . . ?
N112 C113 H113 124.2 . . ?
C114 C113 H113 124.2 . . ?
C115 C114 C113 106.1(15) . . ?
C115 C114 H114 126.9 . . ?
C113 C114 H114 126.9 . . ?
N111 C115 C114 108.2(15) . . ?
N111 C115 H115 125.9 . . ?
C114 C115 H115 125.9 . . ?
N117 C118 C119 108.5(18) . . ?
N117 C118 H118 125.7 . . ?
C119 C118 H118 125.7 . . ?
C120 C119 C118 105.3(18) . . ?
C120 C119 H119 127.4 . . ?
C118 C119 H119 127.4 . . ?
N116 C120 C119 109.1(18) . . ?
N116 C120 H120 125.4 . . ?
C119 C120 H120 125.4 . . ?
N122 C123 C124 108.4(16) . . ?
N122 C123 H123 125.8 . . ?
C124 C123 H123 125.8 . . ?
C125 C124 C123 105.9(15) . . ?
C125 C124 H124 127.0 . . ?
C123 C124 H124 127.0 . . ?
C124 C125 N121 110.2(13) . . ?
C124 C125 H125 124.9 . . ?
N121 C125 H125 124.9 . . ?
N127 C128 C129 112.5(14) . . ?
N127 C128 H128 123.8 . . ?
C129 C128 H128 123.8 . . ?
C128 C129 C130 103.9(14) . . ?
C128 C129 H129 128.1 . . ?
C130 C129 H129 128.1 . . ?
N126 C130 C129 109.1(16) . . ?
N126 C130 H130 125.5 . . ?
C129 C130 H130 125.5 . . ?
N132 C133 C134 111.3(13) . . ?
N132 C133 H133 124.4 . . ?
C134 C133 H133 124.4 . . ?
C133 C134 C135 105.2(14) . . ?
C133 C134 H134 127.4 . . ?
C135 C134 H134 127.4 . . ?
N131 C135 C134 109.2(13) . . ?
N131 C135 H135 125.4 . . ?
C134 C135 H135 125.4 . . ?
N137 C138 C139 109.7(16) . . ?
N137 C138 H138 125.2 . . ?
C139 C138 H138 125.2 . . ?
C138 C139 C140 104.8(15) . . ?
C138 C139 H139 127.6 . . ?
C140 C139 H139 127.6 . . ?
N136 C140 C139 110.9(15) . . ?
N136 C140 H140 124.5 . . ?
C139 C140 H140 124.5 . . ?
O14 C141 O13 123.6(16) . . ?
O14 C141 C142 120.0(14) . . ?
O13 C141 C142 116.2(14) . . ?
C141 C142 C145 111.1(12) . . ?
C141 C142 C143 109.1(15) . . ?
C145 C142 C143 113.9(14) . . ?
C141 C142 H142 107.5 . . ?
C145 C142 H142 107.5 . . ?
C143 C142 H142 107.5 . . ?
C144 C143 C142 113.2(19) . . ?
C144 C143 H143 108.9 . . ?
C142 C143 H143 108.9 . . ?
C144 C143 H243 108.9 . . ?
C142 C143 H243 108.9 . . ?
H143 C143 H243 107.7 . . ?
C143 C144 H144 109.5 . . ?
C143 C144 H244 109.5 . . ?
H144 C144 H244 109.5 . . ?
C143 C144 H344 109.5 . . ?
H144 C144 H344 109.5 . . ?
H244 C144 H344 109.5 . . ?
C150 C145 C146 120.7(17) . . ?
C150 C145 C142 122.7(17) . . ?
C146 C145 C142 116.6(16) . . ?
C145 C146 C147 119.7(19) . . ?
C145 C146 H146 120.1 . . ?
C147 C146 H146 120.1 . . ?
C148 C147 C146 120(2) . . ?
C148 C147 H147 120.1 . . ?
C146 C147 H147 120.1 . . ?
C147 C148 C149 120(2) . . ?
C147 C148 H148 120.2 . . ?
C149 C148 H148 120.2 . . ?
C148 C149 C150 123(2) . . ?
C148 C149 H149 118.4 . . ?
C150 C149 H149 118.4 . . ?
C145 C150 C149 116(2) . . ?
C145 C150 H150 121.9 . . ?
C149 C150 H150 121.9 . . ?
O16 C151 O15 124.4(12) . . ?
O16 C151 C152 120.1(12) . . ?
O15 C151 C152 115.4(12) . . ?
C153 C152 C151 108.9(14) . . ?
C153 C152 C155 111.1(12) . . ?
C151 C152 C155 112.7(12) . . ?
C153 C152 H152 108.0 . . ?
C151 C152 H152 108.0 . . ?
C155 C152 H152 108.0 . . ?
C152 C153 C154 111.6(14) . . ?
C152 C153 H153 109.3 . . ?
C154 C153 H153 109.3 . . ?
C152 C153 H253 109.3 . . ?
C154 C153 H253 109.3 . . ?
H153 C153 H253 108.0 . . ?
C153 C154 H154 109.5 . . ?
C153 C154 H254 109.5 . . ?
H154 C154 H254 109.5 . . ?
C153 C154 H354 109.5 . . ?
H154 C154 H354 109.5 . . ?
H254 C154 H354 109.5 . . ?
C156 C155 C160 120.5(19) . . ?
C156 C155 C152 120.2(17) . . ?
C160 C155 C152 119.4(15) . . ?
C155 C156 C157 119(2) . . ?
C155 C156 H156 120.5 . . ?
C157 C156 H156 120.5 . . ?
C158 C157 C156 119.6(19) . . ?
C158 C157 H157 120.2 . . ?
C156 C157 H157 120.2 . . ?
C157 C158 C159 122(2) . . ?
C157 C158 H158 118.9 . . ?
C159 C158 H158 118.9 . . ?
C158 C159 C160 119(2) . . ?
C158 C159 H159 120.5 . . ?
C160 C159 H159 120.5 . . ?
C159 C160 C155 119.7(18) . . ?
C159 C160 H160 120.2 . . ?
C155 C160 H160 120.2 . . ?
O17 C171 O18 124.0(15) . . ?
O17 C171 C172 120.8(14) . . ?
O18 C171 C172 115.2(13) . . ?
C171 C172 C173 110.9(14) . . ?
C171 C172 C175 107.7(13) . . ?
C173 C172 C175 112.6(15) . . ?
C171 C172 H172 108.5 . . ?
C173 C172 H172 108.5 . . ?
C175 C172 H172 108.5 . . ?
C174 C173 C172 114.9(17) . . ?
C174 C173 H173 108.5 . . ?
C172 C173 H173 108.5 . . ?
C174 C173 H273 108.5 . . ?
C172 C173 H273 108.5 . . ?
H173 C173 H273 107.5 . . ?
C173 C174 H174 109.5 . . ?
C173 C174 H274 109.5 . . ?
H174 C174 H274 109.5 . . ?
C173 C174 H374 109.5 . . ?
H174 C174 H374 109.5 . . ?
H274 C174 H374 109.5 . . ?
C180 C175 C176 118.9(16) . . ?
C180 C175 C172 120.5(14) . . ?
C176 C175 C172 120.5(14) . . ?
C175 C176 C177 120.2(17) . . ?
C175 C176 H176 119.9 . . ?
C177 C176 H176 119.9 . . ?
C178 C177 C176 120.2(18) . . ?
C178 C177 H177 119.9 . . ?
C176 C177 H177 119.9 . . ?
C177 C178 C179 119.8(18) . . ?
C177 C178 H178 120.1 . . ?
C179 C178 H178 120.1 . . ?
C180 C179 C178 118.6(18) . . ?
C180 C179 H179 120.7 . . ?
C178 C179 H179 120.7 . . ?
C175 C180 C179 122.1(16) . . ?
C175 C180 H180 118.9 . . ?
C179 C180 H180 118.9 . . ?
N21 B1 N11 111.3(16) . . ?
N21 B1 N31 107.4(16) . . ?
N11 B1 N31 110.8(16) . . ?
N21 B1 H1B 109.1 . . ?
N11 B1 H1B 109.1 . . ?
N31 B1 H1B 109.1 . . ?
N26 B2 N16 111.5(14) . . ?
N26 B2 N36 109.0(13) . . ?
N16 B2 N36 110.2(13) . . ?
N26 B2 H2B 108.7 . . ?
N16 B2 H2B 108.7 . . ?
N36 B2 H2B 108.7 . . ?
N121 B11 N131 106.9(13) . . ?
N121 B11 N111 110.0(13) . . ?
N131 B11 N111 108.6(13) . . ?
N121 B11 H11B 110.4 . . ?
N131 B11 H11B 110.4 . . ?
N111 B11 H11B 110.4 . . ?
N136 B12 N126 108.5(14) . . ?
N136 B12 N116 111.1(14) . . ?
N126 B12 N116 108.3(14) . . ?
N136 B12 H12B 109.6 . . ?
N126 B12 H12B 109.6 . . ?
N116 B12 H12B 109.6 . . ?

loop_
_geom_bond_atom_site_label_1
_geom_bond_atom_site_label_2
_geom_bond_distance
_geom_bond_site_symmetry_2
_geom_bond_publ_flag
Dy1 O3 2.308(9) . ?
Dy1 O5 2.311(10) . ?
Dy1 O7 2.306(10) . ?
Dy1 O2 2.378(10) . ?
Dy1 N22 2.456(12) . ?
Dy1 N12 2.469(13) . ?
Dy1 N32 2.500(12) . ?
Dy1 O1 2.593(9) . ?
Dy2 O1 2.237(9) . ?
Dy2 O8 2.255(10) . ?
Dy2 O6 2.333(9) . ?
Dy2 O4 2.368(10) . ?
Dy2 N17 2.462(11) . ?
Dy2 N27 2.488(12) . ?
Dy2 N37 2.496(13) . ?
Dy2 O3 2.731(10) . ?
Dy11 O17 2.287(9) . ?
Dy11 O13 2.291(11) . ?
Dy11 O15 2.304(9) . ?
Dy11 O12 2.361(14) . ?
Dy11 N112 2.470(14) . ?
Dy11 N122 2.497(12) . ?
Dy11 N132 2.511(10) . ?
Dy11 O11 2.736(11) . ?
Dy12 O16 2.262(9) . ?
Dy12 O11 2.268(10) . ?
Dy12 O18 2.294(10) . ?
Dy12 O14 2.308(12) . ?
Dy12 N117 2.459(11) . ?
Dy12 N137 2.498(12) . ?
Dy12 N127 2.493(14) . ?
O1 C1 1.278(16) . ?
O2 C1 1.232(16) . ?
O3 C41 1.276(15) . ?
O4 C41 1.259(16) . ?
O5 C51 1.265(16) . ?
O6 C51 1.266(16) . ?
O7 C71 1.296(17) . ?
O8 C71 1.251(17) . ?
O11 C101 1.239(16) . ?
O12 C101 1.248(16) . ?
O13 C141 1.253(18) . ?
O14 C141 1.240(18) . ?
O15 C151 1.279(15) . ?
O16 C151 1.236(15) . ?
O17 C171 1.234(16) . ?
O18 C171 1.255(17) . ?
N11 C15 1.32(2) . ?
N11 N12 1.328(17) . ?
N11 B1 1.54(3) . ?
N12 C13 1.34(2) . ?
N16 C20 1.345(17) . ?
N16 N17 1.349(16) . ?
N16 B2 1.51(2) . ?
N17 C18 1.307(17) . ?
N21 N22 1.339(16) . ?
N21 C25 1.36(2) . ?
N21 B1 1.51(3) . ?
N22 C23 1.33(2) . ?
N26 C30 1.35(2) . ?
N26 N27 1.361(16) . ?
N26 B2 1.48(2) . ?
N27 C28 1.344(19) . ?
N31 N32 1.343(18) . ?
N31 C35 1.36(2) . ?
N31 B1 1.54(3) . ?
N32 C33 1.312(19) . ?
N36 C40 1.32(2) . ?
N36 N37 1.353(15) . ?
N36 B2 1.55(2) . ?
N37 C38 1.36(2) . ?
N111 C115 1.32(2) . ?
N111 N112 1.373(16) . ?
N111 B11 1.55(2) . ?
N112 C113 1.32(2) . ?
N116 C120 1.32(2) . ?
N116 N117 1.357(17) . ?
N116 B12 1.53(2) . ?
N117 C118 1.35(2) . ?
N121 N122 1.360(16) . ?
N121 C125 1.353(18) . ?
N121 B11 1.50(2) . ?
N122 C123 1.33(2) . ?
N126 C130 1.36(2) . ?
N126 N127 1.380(17) . ?
N126 B12 1.53(2) . ?
N127 C128 1.321(19) . ?
N131 C135 1.363(18) . ?
N131 N132 1.385(14) . ?
N131 B11 1.51(2) . ?
N132 C133 1.327(17) . ?
N136 C140 1.33(2) . ?
N136 N137 1.374(17) . ?
N136 B12 1.51(2) . ?
N137 C138 1.327(19) . ?
C1 C2 1.543(19) . ?
C2 C3 1.47(2) . ?
C2 C5 1.54(2) . ?
C2 H2C 0.9800 . ?
C3 C4 1.55(3) . ?
C3 H3A 0.9700 . ?
C3 H3B 0.9700 . ?
C4 H4A 0.9600 . ?
C4 H4B 0.9600 . ?
C4 H4C 0.9600 . ?
C5 C10 1.40(2) . ?
C5 C6 1.41(2) . ?
C6 C7 1.38(3) . ?
C6 H6 0.9300 . ?
C7 C8 1.39(3) . ?
C7 H7 0.9300 . ?
C8 C9 1.35(3) . ?
C8 H8 0.9300 . ?
C9 C10 1.32(3) . ?
C9 H9 0.9300 . ?
C10 H10 0.9300 . ?
C13 C14 1.41(3) . ?
C13 H13 0.9300 . ?
C14 C15 1.33(3) . ?
C14 H14 0.9300 . ?
C15 H15 0.9300 . ?
C18 C19 1.41(2) . ?
C18 H18 0.9300 . ?
C19 C20 1.36(2) . ?
C19 H19 0.9300 . ?
C20 H20 0.9300 . ?
C23 C24 1.39(2) . ?
C23 H23 0.9300 . ?
C24 C25 1.35(2) . ?
C24 H24 0.9300 . ?
C25 H25 0.9300 . ?
C28 C29 1.44(3) . ?
C28 H28 0.9300 . ?
C29 C30 1.35(3) . ?
C29 H29 0.9300 . ?
C30 H30 0.9300 . ?
C33 C34 1.39(2) . ?
C33 H33 0.9300 . ?
C34 C35 1.37(2) . ?
C34 H34 0.9300 . ?
C35 H35 0.9300 . ?
C38 C39 1.37(2) . ?
C38 H38 0.9300 . ?
C39 C40 1.39(3) . ?
C39 H39 0.9300 . ?
C40 H40 0.9300 . ?
C41 C42 1.496(19) . ?
C42 C45 1.50(2) . ?
C42 C43 1.55(2) . ?
C42 H42 0.9800 . ?
C43 C44 1.45(3) . ?
C43 H43A 0.9700 . ?
C43 H43B 0.9700 . ?
C44 H44A 0.9600 . ?
C44 H44B 0.9600 . ?
C44 H44C 0.9600 . ?
C45 C50 1.38(2) . ?
C45 C46 1.40(3) . ?
C46 C47 1.43(3) . ?
C46 H46 0.9300 . ?
C47 C48 1.44(3) . ?
C47 H47 0.9300 . ?
C48 C49 1.39(3) . ?
C48 H48 0.9300 . ?
C49 C50 1.40(3) . ?
C49 H49 0.9300 . ?
C50 H50 0.9300 . ?
C51 C52 1.49(2) . ?
C52 C55 1.50(2) . ?
C52 C53 1.54(2) . ?
C52 H52 0.9800 . ?
C53 C54 1.52(2) . ?
C53 H53A 0.9700 . ?
C53 H53B 0.9700 . ?
C54 H54A 0.9600 . ?
C54 H54B 0.9600 . ?
C54 H54C 0.9600 . ?
C55 C56 1.34(2) . ?
C55 C60 1.39(2) . ?
C56 C57 1.35(2) . ?
C56 H56 0.9300 . ?
C57 C58 1.42(3) . ?
C57 H57 0.9300 . ?
C58 C59 1.40(3) . ?
C58 H58 0.9300 . ?
C59 C60 1.39(2) . ?
C59 H59 0.9300 . ?
C60 H60 0.9300 . ?
C71 C72 1.53(2) . ?
C72 C75 1.49(2) . ?
C72 C73 1.51(2) . ?
C72 H72 0.9800 . ?
C73 C74 1.52(2) . ?
C73 H73A 0.9700 . ?
C73 H73B 0.9700 . ?
C74 H74A 0.9600 . ?
C74 H74B 0.9600 . ?
C74 H74C 0.9600 . ?
C75 C76 1.39(2) . ?
C75 C80 1.41(2) . ?
C76 C77 1.35(2) . ?
C76 H76 0.9300 . ?
C77 C78 1.38(3) . ?
C77 H77 0.9300 . ?
C78 C79 1.39(2) . ?
C78 H78 0.9300 . ?
C79 C80 1.43(2) . ?
C79 H79 0.9300 . ?
C80 H80 0.9300 . ?
C101 C102 1.55(2) . ?
C102 C105 1.49(2) . ?
C102 C103 1.50(2) . ?
C102 H102 0.9800 . ?
C103 C104 1.53(2) . ?
C103 H103 0.9700 . ?
C103 H203 0.9700 . ?
C104 H104 0.9600 . ?
C104 H204 0.9600 . ?
C104 H304 0.9600 . ?
C105 C110 1.40(2) . ?
C105 C106 1.42(2) . ?
C106 C107 1.36(2) . ?
C106 H106 0.9300 . ?
C107 C108 1.34(3) . ?
C107 H107 0.9300 . ?
C108 C109 1.37(3) . ?
C108 H108 0.9300 . ?
C109 C110 1.36(3) . ?
C109 H109 0.9300 . ?
C110 H110 0.9300 . ?
C113 C114 1.34(2) . ?
C113 H113 0.9300 . ?
C114 C115 1.34(2) . ?
C114 H114 0.9300 . ?
C115 H115 0.9300 . ?
C118 C119 1.41(3) . ?
C118 H118 0.9300 . ?
C119 C120 1.37(3) . ?
C119 H119 0.9300 . ?
C120 H120 0.9300 . ?
C123 C124 1.38(2) . ?
C123 H123 0.9300 . ?
C124 C125 1.34(2) . ?
C124 H124 0.9300 . ?
C125 H125 0.9300 . ?
C128 C129 1.38(2) . ?
C128 H128 0.9300 . ?
C129 C130 1.39(2) . ?
C129 H129 0.9300 . ?
C130 H130 0.9300 . ?
C133 C134 1.363(19) . ?
C133 H133 0.9300 . ?
C134 C135 1.38(2) . ?
C134 H134 0.9300 . ?
C135 H135 0.9300 . ?
C138 C139 1.37(2) . ?
C138 H138 0.9300 . ?
C139 C140 1.36(3) . ?
C139 H139 0.9300 . ?
C140 H140 0.9300 . ?
C141 C142 1.53(2) . ?
C142 C145 1.54(2) . ?
C142 C143 1.55(2) . ?
C142 H142 0.9800 . ?
C143 C144 1.46(3) . ?
C143 H143 0.9700 . ?
C143 H243 0.9700 . ?
C144 H144 0.9600 . ?
C144 H244 0.9600 . ?
C144 H344 0.9600 . ?
C145 C150 1.37(2) . ?
C145 C146 1.37(2) . ?
C146 C147 1.41(3) . ?
C146 H146 0.9300 . ?
C147 C148 1.32(3) . ?
C147 H147 0.9300 . ?
C148 C149 1.34(3) . ?
C148 H148 0.9300 . ?
C149 C150 1.41(3) . ?
C149 H149 0.9300 . ?
C150 H150 0.9300 . ?
C151 C152 1.524(18) . ?
C152 C153 1.50(2) . ?
C152 C155 1.55(2) . ?
C152 H152 0.9800 . ?
C153 C154 1.57(2) . ?
C153 H153 0.9700 . ?
C153 H253 0.9700 . ?
C154 H154 0.9600 . ?
C154 H254 0.9600 . ?
C154 H354 0.9600 . ?
C155 C156 1.34(2) . ?
C155 C160 1.39(2) . ?
C156 C157 1.43(3) . ?
C156 H156 0.9300 . ?
C157 C158 1.33(3) . ?
C157 H157 0.9300 . ?
C158 C159 1.35(3) . ?
C158 H158 0.9300 . ?
C159 C160 1.39(2) . ?
C159 H159 0.9300 . ?
C160 H160 0.9300 . ?
C171 C172 1.50(2) . ?
C172 C173 1.53(2) . ?
C172 C175 1.54(2) . ?
C172 H172 0.9800 . ?
C173 C174 1.47(3) . ?
C173 H173 0.9700 . ?
C173 H273 0.9700 . ?
C174 H174 0.9600 . ?
C174 H274 0.9600 . ?
C174 H374 0.9600 . ?
C175 C180 1.37(2) . ?
C175 C176 1.38(2) . ?
C176 C177 1.40(2) . ?
C176 H176 0.9300 . ?
C177 C178 1.38(3) . ?
C177 H177 0.9300 . ?
C178 C179 1.40(3) . ?
C178 H178 0.9300 . ?
C179 C180 1.39(3) . ?
C179 H179 0.9300 . ?
C180 H180 0.9300 . ?
B1 H1B 0.9800 . ?
B2 H2B 0.9800 . ?
B11 H11B 0.9800 . ?
B12 H12B 0.9800 . ?

loop_
_geom_contact_atom_site_label_1
_geom_contact_atom_site_label_2
_geom_contact_distance
_geom_contact_site_symmetry_1
_geom_contact_site_symmetry_2
Dy1 Dy2 3.8578(9) . ?
Dy11 Dy12 3.9590(9) . ?
Dy12 O13 3.09(1) . ?

loop_
_geom_torsion_atom_site_label_1
_geom_torsion_atom_site_label_2
_geom_torsion_atom_site_label_3
_geom_torsion_atom_site_label_4
_geom_torsion
_geom_torsion_site_symmetry_1
_geom_torsion_site_symmetry_2
_geom_torsion_site_symmetry_3
_geom_torsion_site_symmetry_4
_geom_torsion_publ_flag
O8 Dy2 O1 C1 85(4) . . . . ?
O6 Dy2 O1 C1 -134(4) . . . . ?
O4 Dy2 O1 C1 151(4) . . . . ?
N17 Dy2 O1 C1 -52(4) . . . . ?
N27 Dy2 O1 C1 -58(4) . . . . ?
N37 Dy2 O1 C1 14(4) . . . . ?
O3 Dy2 O1 C1 156(4) . . . . ?
O8 Dy2 O1 Dy1 -71.2(4) . . . . ?
O6 Dy2 O1 Dy1 70.0(4) . . . . ?
O4 Dy2 O1 Dy1 -5.3(6) . . . . ?
N17 Dy2 O1 Dy1 151.7(7) . . . . ?
N27 Dy2 O1 Dy1 145.8(5) . . . . ?
N37 Dy2 O1 Dy1 -142.3(4) . . . . ?
O3 Dy2 O1 Dy1 -0.5(4) . . . . ?
O3 Dy1 O1 C1 -173.4(9) . . . . ?
O5 Dy1 O1 C1 108.1(9) . . . . ?
O7 Dy1 O1 C1 -95.8(9) . . . . ?
O2 Dy1 O1 C1 -0.3(8) . . . . ?
N22 Dy1 O1 C1 34.6(9) . . . . ?
N12 Dy1 O1 C1 -61.5(11) . . . . ?
N32 Dy1 O1 C1 133.0(9) . . . . ?
O3 Dy1 O1 Dy2 0.6(4) . . . . ?
O5 Dy1 O1 Dy2 -77.9(4) . . . . ?
O7 Dy1 O1 Dy2 78.2(5) . . . . ?
O2 Dy1 O1 Dy2 173.6(7) . . . . ?
N22 Dy1 O1 Dy2 -151.4(4) . . . . ?
N12 Dy1 O1 Dy2 112.5(6) . . . . ?
N32 Dy1 O1 Dy2 -53.0(8) . . . . ?
O3 Dy1 O2 C1 9.2(12) . . . . ?
O5 Dy1 O2 C1 -64.0(10) . . . . ?
O7 Dy1 O2 C1 73.5(10) . . . . ?
N22 Dy1 O2 C1 -146.7(11) . . . . ?
N12 Dy1 O2 C1 145.2(10) . . . . ?
N32 Dy1 O2 C1 -133.8(10) . . . . ?
O1 Dy1 O2 C1 0.4(9) . . . . ?
O5 Dy1 O3 C41 -162(6) . . . . ?
O7 Dy1 O3 C41 49(6) . . . . ?
O2 Dy1 O3 C41 117(6) . . . . ?
N22 Dy1 O3 C41 -114(6) . . . . ?
N12 Dy1 O3 C41 -16(6) . . . . ?
N32 Dy1 O3 C41 -83(6) . . . . ?
O1 Dy1 O3 C41 124(6) . . . . ?
O5 Dy1 O3 Dy2 73.6(4) . . . . ?
O7 Dy1 O3 Dy2 -75.6(4) . . . . ?
O2 Dy1 O3 Dy2 -7.5(6) . . . . ?
N22 Dy1 O3 Dy2 121.3(7) . . . . ?
N12 Dy1 O3 Dy2 -140.4(4) . . . . ?
N32 Dy1 O3 Dy2 151.8(4) . . . . ?
O1 Dy1 O3 Dy2 -0.5(4) . . . . ?
O1 Dy2 O3 C41 -171.4(9) . . . . ?
O8 Dy2 O3 C41 -88.9(9) . . . . ?
O6 Dy2 O3 C41 103.5(9) . . . . ?
O4 Dy2 O3 C41 3.6(8) . . . . ?
N17 Dy2 O3 C41 23.5(10) . . . . ?
N27 Dy2 O3 C41 131.6(9) . . . . ?
N37 Dy2 O3 C41 -90.3(10) . . . . ?
O1 Dy2 O3 Dy1 0.5(4) . . . . ?
O8 Dy2 O3 Dy1 83.0(4) . . . . ?
O6 Dy2 O3 Dy1 -84.6(4) . . . . ?
O4 Dy2 O3 Dy1 175.5(6) . . . . ?
N17 Dy2 O3 Dy1 -164.6(4) . . . . ?
N27 Dy2 O3 Dy1 -56.4(7) . . . . ?
N37 Dy2 O3 Dy1 81.7(7) . . . . ?
O1 Dy2 O4 C41 2.3(11) . . . . ?
O8 Dy2 O4 C41 68.2(10) . . . . ?
O6 Dy2 O4 C41 -71.4(10) . . . . ?
N17 Dy2 O4 C41 -167.5(10) . . . . ?
N27 Dy2 O4 C41 -126.0(10) . . . . ?
N37 Dy2 O4 C41 129.0(10) . . . . ?
O3 Dy2 O4 C41 -3.7(9) . . . . ?
O3 Dy1 O5 C51 -31.3(14) . . . . ?
O7 Dy1 O5 C51 15.8(17) . . . . ?
O2 Dy1 O5 C51 99.1(15) . . . . ?
N22 Dy1 O5 C51 170.5(15) . . . . ?
N12 Dy1 O5 C51 -141.4(14) . . . . ?
N32 Dy1 O5 C51 -114.9(15) . . . . ?
O1 Dy1 O5 C51 50.8(14) . . . . ?
O1 Dy2 O6 C51 -23.0(13) . . . . ?
O8 Dy2 O6 C51 39.3(15) . . . . ?
O4 Dy2 O6 C51 105.6(13) . . . . ?
N17 Dy2 O6 C51 -176.7(13) . . . . ?
N27 Dy2 O6 C51 -105.3(13) . . . . ?
N37 Dy2 O6 C51 -107.9(14) . . . . ?
O3 Dy2 O6 C51 56.0(13) . . . . ?
O3 Dy1 O7 C71 24.4(13) . . . . ?
O5 Dy1 O7 C71 -22.8(16) . . . . ?
O2 Dy1 O7 C71 -109.6(13) . . . . ?
N22 Dy1 O7 C71 -167.0(12) . . . . ?
N12 Dy1 O7 C71 144.4(14) . . . . ?
N32 Dy1 O7 C71 89.8(14) . . . . ?
O1 Dy1 O7 C71 -57.6(13) . . . . ?
O1 Dy2 O8 C71 42.8(16) . . . . ?
O6 Dy2 O8 C71 -20.3(19) . . . . ?
O4 Dy2 O8 C71 -88.7(16) . . . . ?
N17 Dy2 O8 C71 -157.7(15) . . . . ?
N27 Dy2 O8 C71 104.1(16) . . . . ?
N37 Dy2 O8 C71 142.1(17) . . . . ?
O3 Dy2 O8 C71 -37.0(15) . . . . ?
O16 Dy12 O11 C101 -63(4) . . . . ?
O18 Dy12 O11 C101 159(4) . . . . ?
O14 Dy12 O11 C101 -130(4) . . . . ?
N117 Dy12 O11 C101 19(4) . . . . ?
N137 Dy12 O11 C101 86(4) . . . . ?
N127 Dy12 O11 C101 14(4) . . . . ?
O16 Dy12 O11 Dy11 67.6(4) . . . . ?
O18 Dy12 O11 Dy11 -70.7(4) . . . . ?
O14 Dy12 O11 Dy11 -0.2(7) . . . . ?
N117 Dy12 O11 Dy11 149.5(11) . . . . ?
N137 Dy12 O11 Dy11 -143.6(4) . . . . ?
N127 Dy12 O11 Dy11 144.5(4) . . . . ?
O17 Dy11 O11 C101 -113.0(9) . . . . ?
O13 Dy11 O11 C101 169.3(9) . . . . ?
O15 Dy11 O11 C101 92.9(9) . . . . ?
O12 Dy11 O11 C101 1.9(8) . . . . ?
N112 Dy11 O11 C101 -142.7(10) . . . . ?
N122 Dy11 O11 C101 -47.8(9) . . . . ?
N132 Dy11 O11 C101 37.1(10) . . . . ?
O17 Dy11 O11 Dy12 79.5(4) . . . . ?
O13 Dy11 O11 Dy12 1.8(5) . . . . ?
O15 Dy11 O11 Dy12 -74.6(5) . . . . ?
O12 Dy11 O11 Dy12 -165.5(7) . . . . ?
N112 Dy11 O11 Dy12 49.8(11) . . . . ?
N122 Dy11 O11 Dy12 144.7(4) . . . . ?
N132 Dy11 O11 Dy12 -130.4(4) . . . . ?
O17 Dy11 O12 C101 56.1(9) . . . . ?
O13 Dy11 O12 C101 -19.2(12) . . . . ?
O15 Dy11 O12 C101 -81.3(9) . . . . ?
N112 Dy11 O12 C101 154.4(9) . . . . ?
N122 Dy11 O12 C101 129.4(10) . . . . ?
N132 Dy11 O12 C101 -154.9(10) . . . . ?
O11 Dy11 O12 C101 -2.0(8) . . . . ?
O17 Dy11 O13 C141 -98(6) . . . . ?
O15 Dy11 O13 C141 50(6) . . . . ?
O12 Dy11 O13 C141 -15(7) . . . . ?
N112 Dy11 O13 C141 169(6) . . . . ?
N122 Dy11 O13 C141 -141(6) . . . . ?
N132 Dy11 O13 C141 106(6) . . . . ?
O11 Dy11 O13 C141 -28(6) . . . . ?
O16 Dy12 O14 C141 -65.1(14) . . . . ?
O11 Dy12 O14 C141 0.8(16) . . . . ?
O18 Dy12 O14 C141 68.8(14) . . . . ?
N117 Dy12 O14 C141 -169.5(15) . . . . ?
N137 Dy12 O14 C141 133.1(13) . . . . ?
N127 Dy12 O14 C141 -122.1(13) . . . . ?
O17 Dy11 O15 C151 2.2(18) . . . . ?
O13 Dy11 O15 C151 -48.7(15) . . . . ?
O12 Dy11 O15 C151 89.1(15) . . . . ?
N112 Dy11 O15 C151 -120.6(14) . . . . ?
N122 Dy11 O15 C151 142.0(13) . . . . ?
N132 Dy11 O15 C151 176.3(16) . . . . ?
O11 Dy11 O15 C151 39.3(14) . . . . ?
O11 Dy12 O16 C151 -42.5(19) . . . . ?
O18 Dy12 O16 C151 16(2) . . . . ?
O14 Dy12 O16 C151 85(2) . . . . ?
N117 Dy12 O16 C151 156.4(19) . . . . ?
N137 Dy12 O16 C151 -123.8(19) . . . . ?
N127 Dy12 O16 C151 -131(2) . . . . ?
O13 Dy11 O17 C171 32.0(16) . . . . ?
O15 Dy11 O17 C171 -18.6(18) . . . . ?
O12 Dy11 O17 C171 -101.0(16) . . . . ?
N112 Dy11 O17 C171 111.7(16) . . . . ?
N122 Dy11 O17 C171 -174.3(17) . . . . ?
N132 Dy11 O17 C171 172.5(14) . . . . ?
O11 Dy11 O17 C171 -57.5(15) . . . . ?
O16 Dy12 O18 C171 -22.7(17) . . . . ?
O11 Dy12 O18 C171 35.3(15) . . . . ?
O14 Dy12 O18 C171 -91.3(16) . . . . ?
N117 Dy12 O18 C171 -158.3(15) . . . . ?
N137 Dy12 O18 C171 136.9(16) . . . . ?
N127 Dy12 O18 C171 100.6(16) . . . . ?
C15 N11 N12 C13 -4.7(19) . . . . ?
B1 N11 N12 C13 -179.0(16) . . . . ?
C15 N11 N12 Dy1 -177.9(12) . . . . ?
B1 N11 N12 Dy1 8(2) . . . . ?
O3 Dy1 N12 N11 -115.7(12) . . . . ?
O5 Dy1 N12 N11 -16.9(18) . . . . ?
O7 Dy1 N12 N11 179.0(14) . . . . ?
O2 Dy1 N12 N11 99.8(13) . . . . ?
N22 Dy1 N12 N11 33.5(12) . . . . ?
N32 Dy1 N12 N11 -43.7(13) . . . . ?
O1 Dy1 N12 N11 144.9(11) . . . . ?
C1 Dy1 N12 N11 116.7(12) . . . . ?
O3 Dy1 N12 C13 72.8(15) . . . . ?
O5 Dy1 N12 C13 171.6(12) . . . . ?
O7 Dy1 N12 C13 7.5(14) . . . . ?
O2 Dy1 N12 C13 -71.7(15) . . . . ?
N22 Dy1 N12 C13 -138.0(15) . . . . ?
N32 Dy1 N12 C13 144.8(16) . . . . ?
O1 Dy1 N12 C13 -26.6(18) . . . . ?
C20 N16 N17 C18 3.3(17) . . . . ?
B2 N16 N17 C18 -178.6(14) . . . . ?
C20 N16 N17 Dy2 -179.6(10) . . . . ?
B2 N16 N17 Dy2 -1.5(19) . . . . ?
O1 Dy2 N17 C18 -150.5(12) . . . . ?
O8 Dy2 N17 C18 79.9(13) . . . . ?
O6 Dy2 N17 C18 -72.0(13) . . . . ?
O4 Dy2 N17 C18 10.8(12) . . . . ?
N27 Dy2 N17 C18 -144.4(13) . . . . ?
N37 Dy2 N17 C18 139.0(13) . . . . ?
O3 Dy2 N17 C18 -4.7(14) . . . . ?
O1 Dy2 N17 N16 32.9(16) . . . . ?
O8 Dy2 N17 N16 -96.7(11) . . . . ?
O6 Dy2 N17 N16 111.5(11) . . . . ?
O4 Dy2 N17 N16 -165.8(12) . . . . ?
N27 Dy2 N17 N16 39.1(11) . . . . ?
N37 Dy2 N17 N16 -37.5(11) . . . . ?
O3 Dy2 N17 N16 178.7(10) . . . . ?
C25 N21 N22 C23 -2.8(18) . . . . ?
B1 N21 N22 C23 -179.7(16) . . . . ?
C25 N21 N22 Dy1 -174.2(10) . . . . ?
B1 N21 N22 Dy1 9(2) . . . . ?
O3 Dy1 N22 C23 -102.6(15) . . . . ?
O5 Dy1 N22 C23 -56.5(14) . . . . ?
O7 Dy1 N22 C23 100.1(15) . . . . ?
O2 Dy1 N22 C23 38.2(14) . . . . ?
N12 Dy1 N22 C23 148.6(15) . . . . ?
N32 Dy1 N22 C23 -134.0(15) . . . . ?
O1 Dy1 N22 C23 9.9(15) . . . . ?
O3 Dy1 N22 N21 66.6(15) . . . . ?
O5 Dy1 N22 N21 112.7(12) . . . . ?
O7 Dy1 N22 N21 -90.7(13) . . . . ?
O2 Dy1 N22 N21 -152.6(13) . . . . ?
N12 Dy1 N22 N21 -42.2(12) . . . . ?
N32 Dy1 N22 N21 35.2(12) . . . . ?
O1 Dy1 N22 N21 179.1(11) . . . . ?
C30 N26 N27 C28 -1.3(19) . . . . ?
B2 N26 N27 C28 179.2(14) . . . . ?
C30 N26 N27 Dy2 -177.6(11) . . . . ?
B2 N26 N27 Dy2 3(2) . . . . ?
O1 Dy2 N27 C28 -38.7(14) . . . . ?
O8 Dy2 N27 C28 -99.3(14) . . . . ?
O6 Dy2 N27 C28 44.2(13) . . . . ?
O4 Dy2 N27 C28 101.5(14) . . . . ?
N17 Dy2 N27 C28 144.0(14) . . . . ?
N37 Dy2 N27 C28 -137.2(14) . . . . ?
O3 Dy2 N27 C28 17.0(16) . . . . ?
O1 Dy2 N27 N26 136.8(12) . . . . ?
O8 Dy2 N27 N26 76.2(13) . . . . ?
O6 Dy2 N27 N26 -140.2(12) . . . . ?
O4 Dy2 N27 N26 -83.0(13) . . . . ?
N17 Dy2 N27 N26 -40.4(11) . . . . ?
N37 Dy2 N27 N26 38.3(12) . . . . ?
O3 Dy2 N27 N26 -167.5(10) . . . . ?
C35 N31 N32 C33 0.6(19) . . . . ?
B1 N31 N32 C33 -176.1(16) . . . . ?
C35 N31 N32 Dy1 -178.7(10) . . . . ?
B1 N31 N32 Dy1 5(2) . . . . ?
O3 Dy1 N32 C33 -25.5(15) . . . . ?
O5 Dy1 N32 C33 51.8(15) . . . . ?
O7 Dy1 N32 C33 -88.3(16) . . . . ?
O2 Dy1 N32 C33 126.5(14) . . . . ?
N22 Dy1 N32 C33 139.3(16) . . . . ?
N12 Dy1 N32 C33 -142.9(16) . . . . ?
O1 Dy1 N32 C33 27.5(19) . . . . ?
O3 Dy1 N32 N31 153.7(13) . . . . ?
O5 Dy1 N32 N31 -129.0(13) . . . . ?
O7 Dy1 N32 N31 90.9(13) . . . . ?
O2 Dy1 N32 N31 -54.4(15) . . . . ?
N22 Dy1 N32 N31 -41.5(12) . . . . ?
N12 Dy1 N32 N31 36.2(12) . . . . ?
O1 Dy1 N32 N31 -153.3(10) . . . . ?
C40 N36 N37 C38 -2.3(18) . . . . ?
B2 N36 N37 C38 -178.2(14) . . . . ?
C40 N36 N37 Dy2 176.6(10) . . . . ?
B2 N36 N37 Dy2 0.7(19) . . . . ?
O1 Dy2 N37 N36 -117.5(12) . . . . ?
O8 Dy2 N37 N36 166.5(13) . . . . ?
O6 Dy2 N37 N36 -36.7(16) . . . . ?
O4 Dy2 N37 N36 102.9(12) . . . . ?
N17 Dy2 N37 N36 37.6(11) . . . . ?
N27 Dy2 N37 N36 -39.3(11) . . . . ?
O3 Dy2 N37 N36 167.8(9) . . . . ?
O1 Dy2 N37 C38 61.2(14) . . . . ?
O8 Dy2 N37 C38 -14.8(13) . . . . ?
O6 Dy2 N37 C38 142.0(12) . . . . ?
O4 Dy2 N37 C38 -78.5(14) . . . . ?
N17 Dy2 N37 C38 -143.7(14) . . . . ?
N27 Dy2 N37 C38 139.4(14) . . . . ?
O3 Dy2 N37 C38 -13.5(17) . . . . ?
C115 N111 N112 C113 1.4(18) . . . . ?
B11 N111 N112 C113 178.6(14) . . . . ?
C115 N111 N112 Dy11 179.8(11) . . . . ?
B11 N111 N112 Dy11 -3.0(19) . . . . ?
O17 Dy11 N112 C113 -68.6(15) . . . . ?
O13 Dy11 N112 C113 7.7(15) . . . . ?
O15 Dy11 N112 C113 76.8(15) . . . . ?
O12 Dy11 N112 C113 -167.5(13) . . . . ?
N122 Dy11 N112 C113 -142.5(16) . . . . ?
N132 Dy11 N112 C113 139.2(16) . . . . ?
O11 Dy11 N112 C113 -41(2) . . . . ?
O17 Dy11 N112 N111 113.5(12) . . . . ?
O13 Dy11 N112 N111 -170.2(12) . . . . ?
O15 Dy11 N112 N111 -101.2(12) . . . . ?
O12 Dy11 N112 N111 14.5(16) . . . . ?
N122 Dy11 N112 N111 39.5(11) . . . . ?
N132 Dy11 N112 N111 -38.8(11) . . . . ?
O11 Dy11 N112 N111 141.1(10) . . . . ?
C120 N116 N117 C118 3(2) . . . . ?
B12 N116 N117 C118 179.9(17) . . . . ?
C120 N116 N117 Dy12 -177.7(14) . . . . ?
B12 N116 N117 Dy12 -1(2) . . . . ?
O16 Dy12 N117 C118 -70.0(17) . . . . ?
O11 Dy12 N117 C118 -147.8(17) . . . . ?
O18 Dy12 N117 C118 77.1(17) . . . . ?
O14 Dy12 N117 C118 5.9(17) . . . . ?
N137 Dy12 N117 C118 141.8(17) . . . . ?
N127 Dy12 N117 C118 -142.6(17) . . . . ?
O16 Dy12 N117 N116 111.1(12) . . . . ?
O11 Dy12 N117 N116 33(2) . . . . ?
O18 Dy12 N117 N116 -101.8(12) . . . . ?
O14 Dy12 N117 N116 -173.0(13) . . . . ?
N137 Dy12 N117 N116 -37.1(11) . . . . ?
N127 Dy12 N117 N116 38.4(11) . . . . ?
C125 N121 N122 C123 -0.7(17) . . . . ?
B11 N121 N122 C123 -177.5(14) . . . . ?
C125 N121 N122 Dy11 174.5(10) . . . . ?
B11 N121 N122 Dy11 -2.2(19) . . . . ?
O17 Dy11 N122 C123 41.4(13) . . . . ?
O13 Dy11 N122 C123 85.2(15) . . . . ?
O15 Dy11 N122 C123 -111.7(13) . . . . ?
O12 Dy11 N122 C123 -56.8(13) . . . . ?
N112 Dy11 N122 C123 137.0(14) . . . . ?
N132 Dy11 N122 C123 -145.6(14) . . . . ?
O11 Dy11 N122 C123 -20.1(14) . . . . ?
O17 Dy11 N122 N121 -132.8(11) . . . . ?
O13 Dy11 N122 N121 -89.0(12) . . . . ?
O15 Dy11 N122 N121 74.2(13) . . . . ?
O12 Dy11 N122 N121 129.1(11) . . . . ?
N112 Dy11 N122 N121 -37.1(11) . . . . ?
N132 Dy11 N122 N121 40.2(10) . . . . ?
O11 Dy11 N122 N121 165.8(10) . . . . ?
C130 N126 N127 C128 2.8(19) . . . . ?
B12 N126 N127 C128 -178.5(16) . . . . ?
C130 N126 N127 Dy12 171.9(11) . . . . ?
B12 N126 N127 Dy12 -9(2) . . . . ?
O16 Dy12 N127 C128 28.4(15) . . . . ?
O11 Dy12 N127 C128 -48.2(16) . . . . ?
O18 Dy12 N127 C128 -110.6(15) . . . . ?
O14 Dy12 N127 C128 86.6(17) . . . . ?
N117 Dy12 N127 C128 133.5(16) . . . . ?
N137 Dy12 N127 C128 -147.5(16) . . . . ?
O16 Dy12 N127 N126 -137.6(12) . . . . ?
O11 Dy12 N127 N126 145.8(12) . . . . ?
O18 Dy12 N127 N126 83.3(13) . . . . ?
O14 Dy12 N127 N126 -79.4(13) . . . . ?
N117 Dy12 N127 N126 -32.6(11) . . . . ?
N137 Dy12 N127 N126 46.5(11) . . . . ?
C135 N131 N132 C133 1.6(17) . . . . ?
B11 N131 N132 C133 -177.9(15) . . . . ?
C135 N131 N132 Dy11 172.1(10) . . . . ?
B11 N131 N132 Dy11 -7(2) . . . . ?
O17 Dy11 N132 C133 146.1(11) . . . . ?
O13 Dy11 N132 C133 -83.6(14) . . . . ?
O15 Dy11 N132 C133 -26.1(12) . . . . ?
O12 Dy11 N132 C133 57.1(13) . . . . ?
N112 Dy11 N132 C133 -148.9(13) . . . . ?
N122 Dy11 N132 C133 132.8(13) . . . . ?
O11 Dy11 N132 C133 31.2(14) . . . . ?
O17 Dy11 N132 N131 -21.7(15) . . . . ?
O13 Dy11 N132 N131 108.7(11) . . . . ?
O15 Dy11 N132 N131 166.2(12) . . . . ?
O12 Dy11 N132 N131 -110.6(11) . . . . ?
N112 Dy11 N132 N131 43.4(11) . . . . ?
N122 Dy11 N132 N131 -34.9(11) . . . . ?
O11 Dy11 N132 N131 -136.6(10) . . . . ?
C140 N136 N137 C138 -1.5(16) . . . . ?
B12 N136 N137 C138 -179.4(14) . . . . ?
C140 N136 N137 Dy12 177.7(10) . . . . ?
B12 N136 N137 Dy12 -0.2(18) . . . . ?
O16 Dy12 N137 C138 129.4(12) . . . . ?
O11 Dy12 N137 C138 54.1(13) . . . . ?
O18 Dy12 N137 C138 -19.8(13) . . . . ?
O14 Dy12 N137 C138 -87.0(14) . . . . ?
N117 Dy12 N137 C138 -143.7(14) . . . . ?
N127 Dy12 N137 C138 137.2(14) . . . . ?
O16 Dy12 N137 N136 -49.6(14) . . . . ?
O11 Dy12 N137 N136 -124.9(10) . . . . ?
O18 Dy12 N137 N136 161.2(11) . . . . ?
O14 Dy12 N137 N136 94.0(11) . . . . ?
N117 Dy12 N137 N136 37.3(10) . . . . ?
N127 Dy12 N137 N136 -41.9(10) . . . . ?
Dy1 O2 C1 O1 -0.7(16) . . . . ?
Dy1 O2 C1 C2 -178.6(12) . . . . ?
Dy2 O1 C1 O2 -157(3) . . . . ?
Dy1 O1 C1 O2 0.6(15) . . . . ?
Dy2 O1 C1 C2 22(5) . . . . ?
Dy1 O1 C1 C2 178.7(12) . . . . ?
Dy2 O1 C1 Dy1 -157(4) . . . . ?
O2 C1 C2 C3 -60(2) . . . . ?
O1 C1 C2 C3 121.8(17) . . . . ?
O2 C1 C2 C5 63.7(19) . . . . ?
O1 C1 C2 C5 -114.3(15) . . . . ?
C5 C2 C3 C4 63(2) . . . . ?
C1 C2 C3 C4 -174.5(17) . . . . ?
C3 C2 C5 C10 56(2) . . . . ?
C1 C2 C5 C10 -67(2) . . . . ?
C3 C2 C5 C6 -121.9(17) . . . . ?
C1 C2 C5 C6 115.4(16) . . . . ?
C10 C5 C6 C7 1(3) . . . . ?
C2 C5 C6 C7 179.7(19) . . . . ?
C5 C6 C7 C8 -2(4) . . . . ?
C6 C7 C8 C9 0(4) . . . . ?
C7 C8 C9 C10 4(4) . . . . ?
C8 C9 C10 C5 -5(4) . . . . ?
C6 C5 C10 C9 2(3) . . . . ?
C2 C5 C10 C9 -176.3(19) . . . . ?
N11 N12 C13 C14 5(2) . . . . ?
Dy1 N12 C13 C14 177.9(14) . . . . ?
N12 C13 C14 C15 -4(3) . . . . ?
N12 N11 C15 C14 2(2) . . . . ?
B1 N11 C15 C14 176(2) . . . . ?
C13 C14 C15 N11 1(3) . . . . ?
N16 N17 C18 C19 -5.3(18) . . . . ?
Dy2 N17 C18 C19 177.8(10) . . . . ?
N17 C18 C19 C20 5.1(19) . . . . ?
N17 N16 C20 C19 0.0(19) . . . . ?
B2 N16 C20 C19 -177.9(16) . . . . ?
C18 C19 C20 N16 -3.0(19) . . . . ?
N21 N22 C23 C24 3.4(19) . . . . ?
Dy1 N22 C23 C24 174.1(11) . . . . ?
N22 C23 C24 C25 -3(2) . . . . ?
C23 C24 C25 N21 0.7(18) . . . . ?
N22 N21 C25 C24 1.3(19) . . . . ?
B1 N21 C25 C24 177.9(17) . . . . ?
N26 N27 C28 C29 -0.3(19) . . . . ?
Dy2 N27 C28 C29 175.8(12) . . . . ?
N27 C28 C29 C30 2(2) . . . . ?
N27 N26 C30 C29 2(2) . . . . ?
B2 N26 C30 C29 -178.0(18) . . . . ?
C28 C29 C30 N26 -3(2) . . . . ?
N31 N32 C33 C34 1(2) . . . . ?
Dy1 N32 C33 C34 -179.9(11) . . . . ?
N32 C33 C34 C35 -2(2) . . . . ?
N32 N31 C35 C34 -1.8(19) . . . . ?
B1 N31 C35 C34 174.4(18) . . . . ?
C33 C34 C35 N31 2.2(19) . . . . ?
N36 N37 C38 C39 0.4(19) . . . . ?
Dy2 N37 C38 C39 -178.5(12) . . . . ?
N37 C38 C39 C40 2(2) . . . . ?
N37 N36 C40 C39 3.4(19) . . . . ?
B2 N36 C40 C39 178.7(16) . . . . ?
C38 C39 C40 N36 -3(2) . . . . ?
Dy2 O4 C41 O3 7.1(16) . . . . ?
Dy2 O4 C41 C42 -175.6(13) . . . . ?
Dy1 O3 C41 O4 -132(5) . . . . ?
Dy2 O3 C41 O4 -6.0(14) . . . . ?
Dy1 O3 C41 C42 51(7) . . . . ?
Dy2 O3 C41 C42 176.6(13) . . . . ?
O4 C41 C42 C45 98.3(17) . . . . ?
O3 C41 C42 C45 -84.3(17) . . . . ?
O4 C41 C42 C43 -32(2) . . . . ?
O3 C41 C42 C43 145.4(14) . . . . ?
C41 C42 C43 C44 -65.0(19) . . . . ?
C45 C42 C43 C44 168.1(15) . . . . ?
C41 C42 C45 C50 -85.7(19) . . . . ?
C43 C42 C45 C50 43(2) . . . . ?
C41 C42 C45 C46 96.4(17) . . . . ?
C43 C42 C45 C46 -135.0(16) . . . . ?
C50 C45 C46 C47 1(3) . . . . ?
C42 C45 C46 C47 178.7(16) . . . . ?
C45 C46 C47 C48 -5(3) . . . . ?
C46 C47 C48 C49 7(3) . . . . ?
C47 C48 C49 C50 -5(3) . . . . ?
C46 C45 C50 C49 2(3) . . . . ?
C42 C45 C50 C49 -176.3(16) . . . . ?
C48 C49 C50 C45 1(3) . . . . ?
Dy1 O5 C51 O6 -9(2) . . . . ?
Dy1 O5 C51 C52 176.8(10) . . . . ?
Dy2 O6 C51 O5 -15(2) . . . . ?
Dy2 O6 C51 C52 159.7(10) . . . . ?
O5 C51 C52 C55 67.8(17) . . . . ?
O6 C51 C52 C55 -107.2(15) . . . . ?
O5 C51 C52 C53 -59.0(18) . . . . ?
O6 C51 C52 C53 126.0(14) . . . . ?
C51 C52 C53 C54 -70.2(17) . . . . ?
C55 C52 C53 C54 165.4(14) . . . . ?
C51 C52 C55 C56 -64.2(19) . . . . ?
C53 C52 C55 C56 62(2) . . . . ?
C51 C52 C55 C60 118.1(16) . . . . ?
C53 C52 C55 C60 -116.0(17) . . . . ?
C60 C55 C56 C57 1(3) . . . . ?
C52 C55 C56 C57 -176.4(18) . . . . ?
C55 C56 C57 C58 -3(3) . . . . ?
C56 C57 C58 C59 1(3) . . . . ?
C57 C58 C59 C60 2(3) . . . . ?
C56 C55 C60 C59 2(3) . . . . ?
C52 C55 C60 C59 179.4(16) . . . . ?
C58 C59 C60 C55 -3(3) . . . . ?
Dy2 O8 C71 O7 -18(3) . . . . ?
Dy2 O8 C71 C72 166.0(11) . . . . ?
Dy1 O7 C71 O8 32(2) . . . . ?
Dy1 O7 C71 C72 -151.4(10) . . . . ?
O8 C71 C72 C75 129.3(15) . . . . ?
O7 C71 C72 C75 -47.4(17) . . . . ?
O8 C71 C72 C73 -2(2) . . . . ?
O7 C71 C72 C73 -178.8(13) . . . . ?
C75 C72 C73 C74 55(2) . . . . ?
C71 C72 C73 C74 -173.9(15) . . . . ?
C73 C72 C75 C76 -92.6(18) . . . . ?
C71 C72 C75 C76 137.4(15) . . . . ?
C73 C72 C75 C80 84.1(17) . . . . ?
C71 C72 C75 C80 -45.9(18) . . . . ?
C80 C75 C76 C77 -1(3) . . . . ?
C72 C75 C76 C77 175.9(17) . . . . ?
C75 C76 C77 C78 -2(3) . . . . ?
C76 C77 C78 C79 0(3) . . . . ?
C77 C78 C79 C80 3(3) . . . . ?
C76 C75 C80 C79 5(2) . . . . ?
C72 C75 C80 C79 -172.2(14) . . . . ?
C78 C79 C80 C75 -6(2) . . . . ?
Dy12 O11 C101 O12 129(3) . . . . ?
Dy11 O11 C101 O12 -3.2(13) . . . . ?
Dy12 O11 C101 C102 -58(4) . . . . ?
Dy11 O11 C101 C102 170.0(12) . . . . ?
Dy12 O11 C101 Dy11 132(4) . . . . ?
Dy11 O12 C101 O11 3.8(16) . . . . ?
Dy11 O12 C101 C102 -169.3(11) . . . . ?
O11 C101 C102 C105 -99.5(16) . . . . ?
O12 C101 C102 C105 73.6(18) . . . . ?
O11 C101 C102 C103 133.7(14) . . . . ?
O12 C101 C102 C103 -53.2(19) . . . . ?
C105 C102 C103 C104 66.0(18) . . . . ?
C101 C102 C103 C104 -171.8(12) . . . . ?
C103 C102 C105 C110 46(2) . . . . ?
C101 C102 C105 C110 -80(2) . . . . ?
C103 C102 C105 C106 -138.9(17) . . . . ?
C101 C102 C105 C106 95.3(18) . . . . ?
C110 C105 C106 C107 -1(3) . . . . ?
C102 C105 C106 C107 -176.4(17) . . . . ?
C105 C106 C107 C108 -3(3) . . . . ?
C106 C107 C108 C109 4(3) . . . . ?
C107 C108 C109 C110 -2(3) . . . . ?
C108 C109 C110 C105 -2(3) . . . . ?
C106 C105 C110 C109 3(3) . . . . ?
C102 C105 C110 C109 178.6(17) . . . . ?
N111 N112 C113 C114 0(2) . . . . ?
Dy11 N112 C113 C114 -177.9(13) . . . . ?
N112 C113 C114 C115 -2(2) . . . . ?
N112 N111 C115 C114 -3(2) . . . . ?
B11 N111 C115 C114 -179.6(16) . . . . ?
C113 C114 C115 N111 3(2) . . . . ?
N116 N117 C118 C119 -3(2) . . . . ?
Dy12 N117 C118 C119 177.6(16) . . . . ?
N117 C118 C119 C120 2(3) . . . . ?
N117 N116 C120 C119 -2(3) . . . . ?
B12 N116 C120 C119 -178(2) . . . . ?
C118 C119 C120 N116 0(3) . . . . ?
N121 N122 C123 C124 -2.5(19) . . . . ?
Dy11 N122 C123 C124 -177.3(11) . . . . ?
N122 C123 C124 C125 5(2) . . . . ?
C123 C124 C125 N121 -5(2) . . . . ?
N122 N121 C125 C124 3.8(19) . . . . ?
B11 N121 C125 C124 -179.6(16) . . . . ?
N126 N127 C128 C129 -3(2) . . . . ?
Dy12 N127 C128 C129 -170.9(12) . . . . ?
N127 C128 C129 C130 2(2) . . . . ?
N127 N126 C130 C129 -1(2) . . . . ?
B12 N126 C130 C129 -180.0(17) . . . . ?
C128 C129 C130 N126 0(2) . . . . ?
N131 N132 C133 C134 -0.4(17) . . . . ?
Dy11 N132 C133 C134 -169.3(10) . . . . ?
N132 C133 C134 C135 -0.9(18) . . . . ?
N132 N131 C135 C134 -2.2(19) . . . . ?
B11 N131 C135 C134 177.3(16) . . . . ?
C133 C134 C135 N131 1.9(19) . . . . ?
N136 N137 C138 C139 2.5(18) . . . . ?
Dy12 N137 C138 C139 -176.6(11) . . . . ?
N137 C138 C139 C140 -2.5(19) . . . . ?
N137 N136 C140 C139 -0.1(18) . . . . ?
B12 N136 C140 C139 177.6(16) . . . . ?
C138 C139 C140 N136 2(2) . . . . ?
Dy12 O14 C141 O13 -5(2) . . . . ?
Dy12 O14 C141 C142 169.5(13) . . . . ?
Dy11 O13 C141 O14 31(8) . . . . ?
Dy11 O13 C141 C142 -144(6) . . . . ?
O14 C141 C142 C145 25(2) . . . . ?
O13 C141 C142 C145 -160.4(16) . . . . ?
O14 C141 C142 C143 -101.8(19) . . . . ?
O13 C141 C142 C143 73(2) . . . . ?
C141 C142 C143 C144 -167.5(18) . . . . ?
C145 C142 C143 C144 68(2) . . . . ?
C141 C142 C145 C150 -86(2) . . . . ?
C143 C142 C145 C150 38(2) . . . . ?
C141 C142 C145 C146 93.4(19) . . . . ?
C143 C142 C145 C146 -142.9(16) . . . . ?
C150 C145 C146 C147 -2(3) . . . . ?
C142 C145 C146 C147 178.7(18) . . . . ?
C145 C146 C147 C148 8(4) . . . . ?
C146 C147 C148 C149 -10(4) . . . . ?
C147 C148 C149 C150 6(4) . . . . ?
C146 C145 C150 C149 -2(3) . . . . ?
C142 C145 C150 C149 177.6(15) . . . . ?
C148 C149 C150 C145 0(3) . . . . ?
Dy12 O16 C151 O15 2(3) . . . . ?
Dy12 O16 C151 C152 -173.6(14) . . . . ?
Dy11 O15 C151 O16 -6(3) . . . . ?
Dy11 O15 C151 C152 169.9(11) . . . . ?
O16 C151 C152 C153 -68.9(18) . . . . ?
O15 C151 C152 C153 114.8(15) . . . . ?
O16 C151 C152 C155 54.8(19) . . . . ?
O15 C151 C152 C155 -121.5(15) . . . . ?
C151 C152 C153 C154 -63.4(17) . . . . ?
C155 C152 C153 C154 171.9(14) . . . . ?
C153 C152 C155 C156 -112.0(19) . . . . ?
C151 C152 C155 C156 125.5(17) . . . . ?
C153 C152 C155 C160 68.4(19) . . . . ?
C151 C152 C155 C160 -54(2) . . . . ?
C160 C155 C156 C157 3(3) . . . . ?
C152 C155 C156 C157 -176.1(16) . . . . ?
C155 C156 C157 C158 -3(3) . . . . ?
C156 C157 C158 C159 1(3) . . . . ?
C157 C158 C159 C160 2(3) . . . . ?
C158 C159 C160 C155 -2(3) . . . . ?
C156 C155 C160 C159 -1(3) . . . . ?
C152 C155 C160 C159 178.6(15) . . . . ?
Dy11 O17 C171 O18 24(3) . . . . ?
Dy11 O17 C171 C172 -155.2(11) . . . . ?
Dy12 O18 C171 O17 -2(3) . . . . ?
Dy12 O18 C171 C172 177.5(10) . . . . ?
O17 C171 C172 C173 -31(2) . . . . ?
O18 C171 C172 C173 149.2(14) . . . . ?
O17 C171 C172 C175 92.2(17) . . . . ?
O18 C171 C172 C175 -87.2(16) . . . . ?
C171 C172 C173 C174 -69(2) . . . . ?
C175 C172 C173 C174 169.9(16) . . . . ?
C171 C172 C175 C180 111.3(18) . . . . ?
C173 C172 C175 C180 -126.0(18) . . . . ?
C171 C172 C175 C176 -65(2) . . . . ?
C173 C172 C175 C176 57(2) . . . . ?
C180 C175 C176 C177 2(3) . . . . ?
C172 C175 C176 C177 179.1(18) . . . . ?
C175 C176 C177 C178 1(3) . . . . ?
C176 C177 C178 C179 -4(3) . . . . ?
C177 C178 C179 C180 3(3) . . . . ?
C176 C175 C180 C179 -3(3) . . . . ?
C172 C175 C180 C179 -179.8(18) . . . . ?
C178 C179 C180 C175 0(3) . . . . ?
N22 N21 B1 N11 54(2) . . . . ?
C25 N21 B1 N11 -122.1(19) . . . . ?
N22 N21 B1 N31 -67(2) . . . . ?
C25 N21 B1 N31 116.5(19) . . . . ?
C15 N11 B1 N21 123(2) . . . . ?
N12 N11 B1 N21 -64(2) . . . . ?
C15 N11 B1 N31 -117(2) . . . . ?
N12 N11 B1 N31 56(2) . . . . ?
N32 N31 B1 N21 59(2) . . . . ?
C35 N31 B1 N21 -117(2) . . . . ?
N32 N31 B1 N11 -63(2) . . . . ?
C35 N31 B1 N11 121(2) . . . . ?
C30 N26 B2 N16 -121.8(19) . . . . ?
N27 N26 B2 N16 57.7(19) . . . . ?
C30 N26 B2 N36 116.4(19) . . . . ?
N27 N26 B2 N36 -64.1(18) . . . . ?
C20 N16 B2 N26 118.2(18) . . . . ?
N17 N16 B2 N26 -59.5(19) . . . . ?
C20 N16 B2 N36 -120.7(18) . . . . ?
N17 N16 B2 N36 61.6(19) . . . . ?
C40 N36 B2 N26 -112.7(18) . . . . ?
N37 N36 B2 N26 62.2(18) . . . . ?
C40 N36 B2 N16 124.7(17) . . . . ?
N37 N36 B2 N16 -60.4(18) . . . . ?
N122 N121 B11 N131 -58.1(18) . . . . ?
C125 N121 B11 N131 125.9(17) . . . . ?
N122 N121 B11 N111 59.7(19) . . . . ?
C125 N121 B11 N111 -116.2(17) . . . . ?
C135 N131 B11 N121 -115.2(18) . . . . ?
N132 N131 B11 N121 64.2(19) . . . . ?
C135 N131 B11 N111 126.1(17) . . . . ?
N132 N131 B11 N111 -54(2) . . . . ?
C115 N111 B11 N121 120.5(18) . . . . ?
N112 N111 B11 N121 -56.1(18) . . . . ?
C115 N111 B11 N131 -122.8(17) . . . . ?
N112 N111 B11 N131 60.6(18) . . . . ?
C140 N136 B12 N126 -116.7(18) . . . . ?
N137 N136 B12 N126 60.7(19) . . . . ?
C140 N136 B12 N116 124.3(17) . . . . ?
N137 N136 B12 N116 -58.3(19) . . . . ?
C130 N126 B12 N136 123.7(19) . . . . ?
N127 N126 B12 N136 -55(2) . . . . ?
C130 N126 B12 N116 -116(2) . . . . ?
N127 N126 B12 N116 66.0(19) . . . . ?
C120 N116 B12 N136 -125(2) . . . . ?
N117 N116 B12 N136 59(2) . . . . ?
C120 N116 B12 N126 116(2) . . . . ?
N117 N116 B12 N126 -59.9(19) . . . . ?
